data_7013512
loop_
_publ_author_name
'Johnson, Bret J. S.'
'Geers, Sarah A.'
'Brennessel, William W.'
'Young, Jr., Victor G.'
'Stein, Andreas'

_publ_section_title
;
 A coordination network containing non-coordinating polyoxometalate
 clusters as counterions
;
_journal_issue 24
_journal_name_full 'Dalton Transactions'
_journal_page_first 4678
_journal_paper_doi 10.1039/b309453g
_journal_year 2003
_chemical_formula_moiety 'C68 H101 As4 Co2 Mo12 N9 O60 S7'
_chemical_formula_sum 'C68 H101 As4 Co2 Mo12 N9 O60 S7'
_chemical_formula_weight 3797.82
_chemical_name_common 01141
_space_group_IT_number 2
_symmetry_cell_setting triclinic
_symmetry_space_group_name_Hall '-P 1'
_symmetry_space_group_name_H-M 'P -1'
_atom_sites_solution_hydrogens geom
_atom_sites_solution_primary direct
_atom_sites_solution_secondary difmap
_audit_creation_method SHELXL-97
_cell_angle_alpha 86.469(1)
_cell_angle_beta 83.772(1)
_cell_angle_gamma 80.423(1)
_cell_formula_units_Z 2
_cell_length_a 15.5503(8)
_cell_length_b 16.3975(9)
_cell_length_c 25.675(1)
_cell_measurement_reflns_used 7553
_cell_measurement_temperature 173(2)
_cell_volume 6411.1(5)
_computing_cell_refinement 'SAINT, Bruker'
_computing_data_collection 'SMART, Bruker'
_computing_data_reduction 'SAINT, Bruker'
_computing_molecular_graphics 'SHELXTL, Bruker'
_computing_structure_refinement SHELXL-97
_computing_structure_solution SHELXS-97
_diffrn_ambient_temperature 173(2)
_diffrn_measured_fraction_theta_full 0.996
_diffrn_measured_fraction_theta_max 0.996
_diffrn_measurement_device_type 'Siemens SMART Platform CCD'
_diffrn_measurement_method 'area detector, omega scans'
_diffrn_radiation_monochromator graphite
_diffrn_radiation_source 'normal-focus sealed tube'
_diffrn_radiation_type MoK\a
_diffrn_radiation_wavelength 0.71073
_diffrn_reflns_av_R_equivalents 0.0507
_diffrn_reflns_av_sigmaI/netI 0.1571
_diffrn_reflns_limit_h_max 18
_diffrn_reflns_limit_h_min -18
_diffrn_reflns_limit_k_max 19
_diffrn_reflns_limit_k_min -18
_diffrn_reflns_limit_l_max 30
_diffrn_reflns_limit_l_min -27
_diffrn_reflns_number 41036
_diffrn_reflns_theta_full 25.03
_diffrn_reflns_theta_max 25.03
_diffrn_reflns_theta_min 1.33
_exptl_absorpt_coefficient_mu 2.608
_exptl_absorpt_correction_T_max 1.000000
_exptl_absorpt_correction_T_min 0.820829
_exptl_absorpt_correction_type multiscans
_exptl_absorpt_process_details 'SADABS, R. Blessing, 1995'
_exptl_crystal_colour pink
_exptl_crystal_density_diffrn 1.967
_exptl_crystal_density_method 'not measured'
_exptl_crystal_description 'flat block'
_exptl_crystal_F_000 3708
_exptl_crystal_size_max 0.20
_exptl_crystal_size_mid 0.10
_exptl_crystal_size_min 0.05
_refine_diff_density_max 3.168
_refine_diff_density_min -2.301
_refine_diff_density_rms 0.167
_refine_ls_extinction_method none
_refine_ls_goodness_of_fit_ref 1.015
_refine_ls_hydrogen_treatment riding
_refine_ls_matrix_type full
_refine_ls_number_parameters 1364
_refine_ls_number_reflns 22584
_refine_ls_number_restraints 54
_refine_ls_restrained_S_all 1.024
_refine_ls_R_factor_all 0.1070
_refine_ls_R_factor_gt 0.0523
_refine_ls_shift/su_max 0.003
_refine_ls_shift/su_mean 0.000
_refine_ls_structure_factor_coef Fsqd
_refine_ls_weighting_details
; calc
[0.00000+1.00000exp(1.00(sin\q/\l)^2^)]/
[\s^2^(Fo^2^)+0.0000+0.0000*P+(0.0359P)^2^+0.0000sin\q/\l]
where P = 0.33333Fo^2^ + 0.66667Fc^2^
;
_refine_ls_weighting_scheme calc
_refine_ls_wR_factor_gt 0.1029
_refine_ls_wR_factor_ref 0.1108
_reflns_number_gt 11711
_reflns_number_total 22584
_reflns_threshold_expression >2sigma(I)
_cod_data_source_file b309453g.txt
_cod_data_source_block 01141
_cod_original_cell_volume 6411.2(6)
_cod_original_sg_symbol_H-M P-1
_cod_database_code 7013512

loop_
_symmetry_equiv_pos_as_xyz
'x, y, z'
'-x, -y, -z'

loop_
_atom_site_label
_atom_site_type_symbol
_atom_site_fract_x
_atom_site_fract_y
_atom_site_fract_z
_atom_site_U_iso_or_equiv
_atom_site_adp_type
_atom_site_occupancy
_atom_site_symmetry_multiplicity
_atom_site_calc_flag
_atom_site_refinement_flags
_atom_site_disorder_assembly
_atom_site_disorder_group
Mo1 Mo 0.73854(5) 0.77685(5) 0.39965(3) 0.0229(2) Uani 1 1 d . . .
Mo2 Mo 0.57827(5) 0.88219(5) 0.33008(3) 0.0243(2) Uani 1 1 d . . .
Mo3 Mo 0.64711(5) 1.01789(5) 0.21776(3) 0.0253(2) Uani 1 1 d . . .
Mo4 Mo 0.86106(5) 1.02860(5) 0.18089(3) 0.0234(2) Uani 1 1 d . . .
Mo5 Mo 1.03533(5) 0.90216(5) 0.25236(3) 0.0231(2) Uani 1 1 d . . .
Mo6 Mo 0.97391(5) 0.78196(5) 0.35866(3) 0.0226(2) Uani 1 1 d . . .
Mo7 Mo 0.62610(5) 0.67378(5) 0.32583(3) 0.0220(2) Uani 1 1 d . . .
Mo8 Mo 0.74382(5) 0.93498(5) 0.10464(3) 0.0232(2) Uani 1 1 d . . .
Mo9 Mo 1.07246(5) 0.69401(5) 0.24603(3) 0.0223(2) Uani 1 1 d . . .
Mo10 Mo 0.73211(5) 0.58122(5) 0.20201(3) 0.0245(2) Uani 1 1 d . . .
Mo11 Mo 0.78537(6) 0.70666(5) 0.09671(3) 0.0252(2) Uani 1 1 d . . .
Mo12 Mo 0.94502(5) 0.59389(5) 0.16169(3) 0.0239(2) Uani 1 1 d . . .
As1 As 0.80419(6) 0.93278(6) 0.30842(4) 0.0207(2) Uani 1 1 d . . .
As2 As 0.64037(6) 0.80164(6) 0.20285(4) 0.0205(2) Uani 1 1 d . . .
As3 As 0.94073(6) 0.81329(6) 0.15079(4) 0.0195(2) Uani 1 1 d . . .
As4 As 0.86118(6) 0.64207(6) 0.29715(4) 0.0186(2) Uani 1 1 d . . .
O1 O 0.7304(3) 0.8713(4) 0.3322(2) 0.0219(15) Uani 1 1 d . . .
O2 O 0.7803(3) 0.9688(4) 0.2481(2) 0.0193(15) Uani 1 1 d . . .
O3 O 0.9081(3) 0.8794(4) 0.3024(2) 0.0222(15) Uani 1 1 d . . .
O4 O 0.6318(4) 0.7887(4) 0.2684(2) 0.0251(16) Uani 1 1 d . . .
O5 O 0.7120(3) 0.7212(3) 0.1778(2) 0.0191(14) Uani 1 1 d . . .
O6 O 0.6813(3) 0.8899(4) 0.1834(2) 0.0204(15) Uani 1 1 d . . .
O7 O 0.8910(3) 0.7292(3) 0.1479(2) 0.0177(14) Uani 1 1 d . . .
O8 O 0.8639(3) 0.8995(3) 0.1512(2) 0.0193(15) Uani 1 1 d . . .
O9 O 0.9890(4) 0.8048(3) 0.2066(2) 0.0207(15) Uani 1 1 d . . .
O10 O 0.7670(3) 0.6924(4) 0.3270(2) 0.0211(15) Uani 1 1 d . . .
O11 O 0.8467(4) 0.6243(4) 0.2347(2) 0.0218(15) Uani 1 1 d . . .
O12 O 0.9405(3) 0.7020(4) 0.2955(2) 0.0207(15) Uani 1 1 d . . .
O13 O 0.9586(4) 0.9814(4) 0.2143(2) 0.0252(16) Uani 1 1 d . . .
O14 O 1.0253(4) 0.6319(4) 0.2007(2) 0.0270(16) Uani 1 1 d . . .
O15 O 0.5941(4) 0.9607(4) 0.2745(2) 0.0265(16) Uani 1 1 d . . .
O16 O 0.6706(4) 0.6117(4) 0.2668(2) 0.0235(15) Uani 1 1 d . . .
O17 O 0.7606(4) 0.8229(4) 0.0890(2) 0.0272(16) Uani 1 1 d . . .
O18 O 0.8607(4) 0.7800(4) 0.3905(2) 0.0241(16) Uani 1 1 d . . .
O19 O 0.8217(4) 0.6016(4) 0.1401(2) 0.0231(15) Uani 1 1 d . . .
O20 O 0.6244(3) 0.7750(4) 0.3687(2) 0.0190(14) Uani 1 1 d . . .
O21 O 0.7417(4) 1.0239(3) 0.1569(2) 0.0200(15) Uani 1 1 d . . .
O22 O 1.0603(3) 0.7914(4) 0.2929(2) 0.0204(15) Uani 1 1 d . . .
O23 O 0.7340(4) 0.6892(4) 0.4375(2) 0.0323(17) Uani 1 1 d . . .
O24 O 0.7033(4) 0.8520(4) 0.4432(2) 0.0294(17) Uani 1 1 d . . .
O25 O 0.5638(4) 0.9429(4) 0.3818(2) 0.0329(17) Uani 1 1 d . . .
O26 O 0.4747(4) 0.8656(4) 0.3252(3) 0.0337(18) Uani 1 1 d . . .
O27 O 0.5626(4) 1.0420(4) 0.1805(2) 0.0314(17) Uani 1 1 d . . .
O28 O 0.6500(4) 1.1094(4) 0.2449(3) 0.0361(18) Uani 1 1 d . . .
O29 O 0.8315(4) 1.1195(4) 0.2108(2) 0.0308(17) Uani 1 1 d . . .
O30 O 0.9075(4) 1.0585(4) 0.1206(2) 0.0282(16) Uani 1 1 d . . .
O31 O 1.1290(4) 0.8937(4) 0.2117(2) 0.0307(17) Uani 1 1 d . . .
O32 O 1.0583(4) 0.9622(4) 0.2998(2) 0.0274(16) Uani 1 1 d . . .
O33 O 1.0293(4) 0.6937(4) 0.3859(2) 0.0298(17) Uani 1 1 d . . .
O34 O 1.0037(4) 0.8580(4) 0.3912(2) 0.0314(17) Uani 1 1 d . . .
O35 O 0.6383(4) 0.6018(4) 0.3764(2) 0.0259(16) Uani 1 1 d . . .
O36 O 0.5165(4) 0.6860(4) 0.3209(2) 0.0269(16) Uani 1 1 d . . .
O37 O 0.6438(4) 0.9694(4) 0.0831(2) 0.0299(17) Uani 1 1 d . . .
O38 O 0.8100(4) 0.9739(4) 0.0568(2) 0.0284(16) Uani 1 1 d . . .
O39 O 1.1152(4) 0.6188(4) 0.2884(2) 0.0321(17) Uani 1 1 d . . .
O40 O 1.1629(4) 0.7179(4) 0.2083(2) 0.0277(16) Uani 1 1 d . . .
O41 O 0.7756(4) 0.4818(4) 0.2157(2) 0.0320(17) Uani 1 1 d . . .
O42 O 0.6483(4) 0.5715(4) 0.1666(2) 0.0321(17) Uani 1 1 d . . .
O43 O 0.8632(4) 0.6856(4) 0.0459(2) 0.0356(18) Uani 1 1 d . . .
O44 O 0.6958(4) 0.6793(4) 0.0745(2) 0.0366(18) Uani 1 1 d . . .
O45 O 0.9991(4) 0.5921(4) 0.1008(2) 0.0329(17) Uani 1 1 d . . .
O46 O 0.9585(4) 0.4918(4) 0.1801(2) 0.0318(17) Uani 1 1 d . . .
N1 N 0.7873(6) 1.2258(6) 0.4433(4) 0.061(3) Uani 1 1 d . . .
H1B H 0.8324 1.2523 0.4414 0.073 Uiso 1 1 calc R . .
H1C H 0.7392 1.2435 0.4635 0.073 Uiso 1 1 calc R . .
C1 C 0.7982(6) 1.0193(6) 0.3537(4) 0.023(2) Uani 1 1 d . . .
C2 C 0.7244(7) 1.0465(7) 0.3876(4) 0.042(3) Uani 1 1 d . . .
H2C H 0.6760 1.0175 0.3905 0.050 Uiso 1 1 calc R . .
C3 C 0.7201(7) 1.1150(7) 0.4172(4) 0.047(3) Uani 1 1 d . . .
H3C H 0.6683 1.1336 0.4392 0.057 Uiso 1 1 calc R . .
C4 C 0.7919(7) 1.1571(7) 0.4148(4) 0.039(3) Uani 1 1 d . . .
C5 C 0.8656(7) 1.1292(7) 0.3835(5) 0.044(3) Uani 1 1 d . . .
H5B H 0.9151 1.1565 0.3828 0.053 Uiso 1 1 calc R . .
C6 C 0.8703(6) 1.0618(6) 0.3527(4) 0.031(3) Uani 1 1 d . . .
H6B H 0.9224 1.0441 0.3307 0.037 Uiso 1 1 calc R . .
N2 N 0.2842(5) 0.8283(6) 0.1234(3) 0.053(3) Uani 1 1 d . . .
H2A H 0.2388 0.8162 0.1442 0.063 Uiso 1 1 calc R . .
H2B H 0.2782 0.8445 0.0905 0.063 Uiso 1 1 calc R . .
C7 C 0.5274(6) 0.8095(6) 0.1791(4) 0.024(2) Uani 1 1 d . . .
C8 C 0.4572(6) 0.7897(6) 0.2122(4) 0.025(2) Uani 1 1 d . . .
H8A H 0.4645 0.7713 0.2476 0.030 Uiso 1 1 calc R . .
C9 C 0.3761(6) 0.7969(7) 0.1933(4) 0.039(3) Uani 1 1 d . . .
H9B H 0.3275 0.7842 0.2162 0.047 Uiso 1 1 calc R . .
C10 C 0.3641(6) 0.8219(7) 0.1423(4) 0.037(3) Uani 1 1 d . . .
C11 C 0.4353(7) 0.8436(7) 0.1089(4) 0.044(3) Uani 1 1 d . . .
H11A H 0.4282 0.8639 0.0739 0.052 Uiso 1 1 calc R . .
C12 C 0.5157(7) 0.8347(7) 0.1283(4) 0.047(3) Uani 1 1 d . . .
H12A H 0.5648 0.8465 0.1055 0.057 Uiso 1 1 calc R . .
N3 N 1.2044(5) 0.8276(5) -0.0403(3) 0.044(3) Uani 1 1 d . . .
H3A H 1.1996 0.8711 -0.0622 0.053 Uiso 1 1 calc R . .
H3B H 1.2480 0.7864 -0.0458 0.053 Uiso 1 1 calc R . .
C13 C 1.0253(6) 0.8170(6) 0.0924(4) 0.021(2) Uani 1 1 d . . .
C14 C 1.0161(6) 0.8836(6) 0.0557(4) 0.033(3) Uani 1 1 d . . .
H14A H 0.9678 0.9271 0.0610 0.040 Uiso 1 1 calc R . .
C15 C 1.0763(7) 0.8877(6) 0.0114(4) 0.041(3) Uani 1 1 d . . .
H15B H 1.0703 0.9345 -0.0125 0.049 Uiso 1 1 calc R . .
C16 C 1.1438(6) 0.8239(6) 0.0028(4) 0.027(2) Uani 1 1 d . . .
C17 C 1.1524(6) 0.7577(7) 0.0380(4) 0.035(3) Uani 1 1 d . . .
H17B H 1.1999 0.7137 0.0318 0.041 Uiso 1 1 calc R . .
C18 C 1.0931(6) 0.7529(6) 0.0828(4) 0.033(3) Uani 1 1 d . . .
H18A H 1.0997 0.7058 0.1064 0.039 Uiso 1 1 calc R . .
N4 N 0.9744(5) 0.3198(5) 0.4187(3) 0.039(2) Uani 1 1 d . . .
H4A H 0.9451 0.3078 0.4486 0.047 Uiso 1 1 calc R . .
H4B H 1.0210 0.2856 0.4065 0.047 Uiso 1 1 calc R . .
C19 C 0.8942(6) 0.5416(6) 0.3346(3) 0.019(2) Uani 1 1 d . . .
C20 C 0.9677(6) 0.4855(6) 0.3156(4) 0.024(2) Uani 1 1 d . . .
H20B H 0.9994 0.4976 0.2831 0.029 Uiso 1 1 calc R . .
C21 C 0.9945(6) 0.4123(6) 0.3441(4) 0.031(3) Uani 1 1 d . . .
H21B H 1.0455 0.3757 0.3316 0.037 Uiso 1 1 calc R . .
C22 C 0.9472(7) 0.3927(6) 0.3906(4) 0.030(3) Uani 1 1 d . . .
C23 C 0.8744(6) 0.4470(6) 0.4089(4) 0.027(2) Uani 1 1 d . . .
H23A H 0.8420 0.4340 0.4410 0.033 Uiso 1 1 calc R . .
C24 C 0.8481(6) 0.5198(6) 0.3813(3) 0.022(2) Uani 1 1 d . . .
H24B H 0.7972 0.5559 0.3945 0.026 Uiso 1 1 calc R . .
Co1 Co 2.24745(9) 0.23009(10) 0.16043(6) 0.0446(4) Uani 1 1 d . . .
O47 O 2.2865(4) 0.3307(5) 0.1947(3) 0.063(2) Uani 1 1 d . . .
O48 O 2.2867(5) 0.1569(5) 0.2243(3) 0.056(2) Uiso 1 1 d . . .
S1 S 2.3726(3) 0.0955(3) 0.22290(18) 0.1057(15) Uiso 1 1 d D . .
C25 C 2.4062(9) 0.0948(10) 0.2843(4) 0.098(5) Uiso 1 1 d D . .
H25A H 2.4261 0.1472 0.2890 0.146 Uiso 1 1 calc R . .
H25B H 2.4546 0.0489 0.2883 0.146 Uiso 1 1 calc R . .
H25C H 2.3573 0.0877 0.3107 0.146 Uiso 1 1 calc R . .
C26 C 2.3432(14) -0.0007(8) 0.2295(9) 0.215(11) Uiso 1 1 d D . .
H26A H 2.3207 -0.0129 0.1971 0.323 Uiso 1 1 calc R . .
H26B H 2.2975 -0.0023 0.2588 0.323 Uiso 1 1 calc R . .
H26C H 2.3944 -0.0420 0.2362 0.323 Uiso 1 1 calc R . .
O49 O 2.2214(5) 0.1319(5) 0.1214(3) 0.054(2) Uiso 1 1 d U . .
S2 S 2.1294(2) 0.1316(2) 0.10433(13) 0.0635(10) Uani 1 1 d DU . .
C27 C 2.1240(9) 0.0272(5) 0.1016(5) 0.085(5) Uiso 1 1 d D . .
H27A H 2.1192 0.0023 0.1372 0.127 Uiso 1 1 calc R . .
H27B H 2.1772 -0.0004 0.0818 0.127 Uiso 1 1 calc R . .
H27C H 2.0726 0.0208 0.0842 0.127 Uiso 1 1 calc R . .
C28 C 2.1341(10) 0.1577(11) 0.0378(4) 0.127(7) Uiso 1 1 d D . .
H28A H 2.1377 0.2168 0.0321 0.191 Uiso 1 1 calc R . .
H28B H 2.0813 0.1462 0.0239 0.191 Uiso 1 1 calc R . .
H28C H 2.1859 0.1250 0.0196 0.191 Uiso 1 1 calc R . .
O50 O 2.3722(7) 0.2132(7) 0.1210(4) 0.105(3) Uiso 1 1 d U . .
S3 S 2.4209(5) 0.1676(5) 0.0756(3) 0.191(3) Uiso 1 1 d DU . .
C29 C 2.4308(13) 0.0611(7) 0.0781(8) 0.180(9) Uiso 1 1 d D . .
H29A H 2.4722 0.0376 0.1034 0.271 Uiso 1 1 calc R . .
H29B H 2.4525 0.0404 0.0434 0.271 Uiso 1 1 calc R . .
H29C H 2.3735 0.0449 0.0891 0.271 Uiso 1 1 calc R . .
C30 C 2.3568(12) 0.1958(14) 0.0260(7) 0.204(10) Uiso 1 1 d DU . .
H30A H 2.3474 0.2562 0.0208 0.305 Uiso 1 1 calc R . .
H30B H 2.3002 0.1770 0.0349 0.305 Uiso 1 1 calc R . .
H30C H 2.3857 0.1705 -0.0062 0.305 Uiso 1 1 calc R . .
O51 O 2.2020(6) 0.3054(7) 0.0984(4) 0.091(3) Uiso 1 1 d U . .
S4 S 2.1678(4) 0.3975(4) 0.0933(3) 0.164(2) Uiso 1 1 d DU . .
C31 C 2.0686(9) 0.4013(15) 0.0667(8) 0.207(11) Uiso 1 1 d D . .
H31A H 2.0238 0.3882 0.0944 0.311 Uiso 1 1 calc R . .
H31B H 2.0758 0.3609 0.0394 0.311 Uiso 1 1 calc R . .
H31C H 2.0505 0.4570 0.0515 0.311 Uiso 1 1 calc R . .
C32 C 2.2515(11) 0.4216(14) 0.0479(7) 0.208(11) Uiso 1 1 d D . .
H32A H 2.3050 0.4194 0.0653 0.312 Uiso 1 1 calc R . .
H32B H 2.2348 0.4775 0.0326 0.312 Uiso 1 1 calc R . .
H32C H 2.2623 0.3817 0.0201 0.312 Uiso 1 1 calc R . .
N5 N 2.1240(5) 0.2429(5) 0.2053(3) 0.030(2) Uani 1 1 d . . .
C33 C 2.0920(6) 0.1740(6) 0.2267(4) 0.031(3) Uani 1 1 d . . .
H33A H 2.1295 0.1220 0.2251 0.037 Uiso 1 1 calc R . .
C34 C 2.0079(6) 0.1769(6) 0.2504(3) 0.026(2) Uani 1 1 d . . .
H34A H 1.9886 0.1269 0.2637 0.031 Uiso 1 1 calc R . .
C35 C 1.9493(6) 0.2528(6) 0.2555(3) 0.022(2) Uani 1 1 d . . .
C36 C 1.9842(6) 0.3216(6) 0.2341(4) 0.034(3) Uani 1 1 d . . .
H36A H 1.9492 0.3748 0.2361 0.040 Uiso 1 1 calc R . .
C37 C 2.0688(6) 0.3139(6) 0.2099(4) 0.033(3) Uani 1 1 d . . .
H37A H 2.0890 0.3629 0.1956 0.040 Uiso 1 1 calc R . .
C38 C 1.5858(6) 0.2871(6) 0.3358(4) 0.031(3) Uani 1 1 d . . .
H38A H 1.5536 0.2426 0.3361 0.038 Uiso 1 1 calc R . .
C39 C 1.6714(6) 0.2730(6) 0.3177(4) 0.029(3) Uani 1 1 d . . .
H39A H 1.6976 0.2202 0.3055 0.035 Uiso 1 1 calc R . .
C40 C 1.7204(5) 0.3353(6) 0.3170(3) 0.021(2) Uani 1 1 d . . .
C41 C 1.6777(6) 0.4123(6) 0.3342(4) 0.025(2) Uani 1 1 d . . .
H41A H 1.7089 0.4576 0.3338 0.030 Uiso 1 1 calc R . .
C42 C 1.5909(6) 0.4215(6) 0.3517(4) 0.026(2) Uani 1 1 d . . .
H42A H 1.5632 0.4743 0.3631 0.031 Uiso 1 1 calc R . .
C43 C 1.8607(6) 0.2585(6) 0.2787(4) 0.028(2) Uani 1 1 d . . .
H43A H 1.8350 0.2095 0.2820 0.034 Uiso 1 1 calc R . .
C44 C 1.8126(6) 0.3272(6) 0.2958(4) 0.026(2) Uani 1 1 d . . .
H44A H 1.8398 0.3752 0.2943 0.031 Uiso 1 1 calc R . .
N6 N 1.5420(5) 0.3613(5) 0.3539(3) 0.027(2) Uani 1 1 d . . .
Co2 Co 1.40598(8) 0.38327(8) 0.37851(5) 0.0219(3) Uani 1 1 d . . .
O52 O 1.3808(4) 0.3235(4) 0.3132(2) 0.0346(18) Uani 1 1 d . . .
O53 O 1.4287(4) 0.4527(4) 0.4412(2) 0.0267(16) Uani 1 1 d . . .
S5 S 1.36695(15) 0.53512(15) 0.45161(10) 0.0250(6) Uani 1 1 d . . .
C45 C 1.3557(6) 0.5433(7) 0.5203(4) 0.038(3) Uani 1 1 d . . .
H45A H 1.3195 0.5033 0.5367 0.058 Uiso 1 1 calc R . .
H45B H 1.3276 0.5994 0.5291 0.058 Uiso 1 1 calc R . .
H45C H 1.4137 0.5316 0.5333 0.058 Uiso 1 1 calc R . .
C46 C 1.4335(6) 0.6128(6) 0.4333(4) 0.033(3) Uani 1 1 d . . .
H46B H 1.4459 0.6162 0.3951 0.049 Uiso 1 1 calc R . .
H46C H 1.4888 0.5986 0.4494 0.049 Uiso 1 1 calc R . .
H46D H 1.4026 0.6664 0.4455 0.049 Uiso 1 1 calc R . .
O54 O 1.4017(4) 0.4990(4) 0.3356(2) 0.0305(17) Uiso 1 1 d . . .
S6 S 1.3699(2) 0.5279(2) 0.28339(13) 0.0603(9) Uiso 1 1 d D . .
C47 C 1.3208(9) 0.6300(6) 0.2932(6) 0.115(6) Uiso 1 1 d D . .
H47A H 1.2662 0.6308 0.3163 0.173 Uiso 1 1 calc R . .
H47B H 1.3079 0.6579 0.2594 0.173 Uiso 1 1 calc R . .
H47C H 1.3607 0.6588 0.3094 0.173 Uiso 1 1 calc R . .
C48 C 1.4622(7) 0.5449(10) 0.2425(5) 0.100(5) Uiso 1 1 d D . .
H48A H 1.4973 0.4916 0.2329 0.149 Uiso 1 1 calc R . .
H48B H 1.4973 0.5763 0.2607 0.149 Uiso 1 1 calc R . .
H48C H 1.4442 0.5763 0.2107 0.149 Uiso 1 1 calc R . .
N7 N 1.4249(5) 0.2693(5) 0.4258(3) 0.028(2) Uani 1 1 d . . .
C49 C 1.4666(7) 0.2611(7) 0.4685(5) 0.049(3) Uani 1 1 d . . .
H49A H 1.4803 0.3103 0.4809 0.059 Uiso 1 1 calc R . .
C50 C 1.4921(7) 0.1898(7) 0.4965(5) 0.045(3) Uani 1 1 d . . .
H50A H 1.5204 0.1903 0.5274 0.054 Uiso 1 1 calc R . .
C51 C 1.4755(6) 0.1152(6) 0.4784(4) 0.033(3) Uani 1 1 d . . .
C52 C 1.4332(7) 0.1234(7) 0.4339(4) 0.042(3) Uani 1 1 d . . .
H52A H 1.4213 0.0751 0.4193 0.051 Uiso 1 1 calc R . .
C53 C 1.4076(7) 0.1993(7) 0.4097(5) 0.055(4) Uani 1 1 d . . .
H53A H 1.3758 0.2016 0.3799 0.066 Uiso 1 1 calc R . .
C54 C 1.5057(7) 0.0373(6) 0.5063(4) 0.037(3) Uani 1 1 d . . .
H54A H 1.5363 0.0401 0.5361 0.044 Uiso 1 1 calc R . .
N8 N 1.2698(4) 0.4077(4) 0.4028(3) 0.0200(18) Uani 1 1 d . . .
C55 C 1.2113(6) 0.4611(6) 0.3780(4) 0.025(2) Uani 1 1 d . . .
H55A H 1.2265 0.4757 0.3422 0.030 Uiso 1 1 calc R . .
C56 C 1.1309(6) 0.4963(6) 0.4010(4) 0.022(2) Uani 1 1 d . . .
H56B H 1.0938 0.5358 0.3815 0.026 Uiso 1 1 calc R . .
C57 C 1.1040(6) 0.4750(6) 0.4513(4) 0.022(2) Uani 1 1 d . . .
C58 C 1.1618(6) 0.4155(6) 0.4782(4) 0.027(2) Uani 1 1 d . . .
H58A H 1.1454 0.3969 0.5130 0.032 Uiso 1 1 calc R . .
C59 C 1.2417(6) 0.3853(6) 0.4531(4) 0.027(2) Uani 1 1 d . . .
H59B H 1.2803 0.3461 0.4718 0.032 Uiso 1 1 calc R . .
C60 C 1.0171(5) 0.5107(6) 0.4771(3) 0.021(2) Uani 1 1 d . . .
H60A H 0.9832 0.5536 0.4580 0.026 Uiso 1 1 calc R . .
S7 S 0.2270(2) 0.8558(2) 0.41890(16) 0.0728(11) Uani 1 1 d . . .
O55 O 0.2715(5) 0.7747(5) 0.4409(4) 0.074(3) Uani 1 1 d . . .
C61 C 0.2397(8) 0.8471(10) 0.3487(5) 0.097(5) Uani 1 1 d . . .
H61A H 0.2014 0.8099 0.3391 0.146 Uiso 1 1 calc R . .
H61B H 0.3008 0.8248 0.3372 0.146 Uiso 1 1 calc R . .
H61C H 0.2239 0.9019 0.3317 0.146 Uiso 1 1 calc R . .
C62 C 0.3020(8) 0.9258(9) 0.4209(6) 0.087(5) Uani 1 1 d . . .
H62A H 0.3047 0.9390 0.4573 0.130 Uiso 1 1 calc R . .
H62B H 0.2826 0.9767 0.4005 0.130 Uiso 1 1 calc R . .
H62C H 0.3603 0.9003 0.4060 0.130 Uiso 1 1 calc R . .
N9 N 0.1772(6) 0.1622(6) 0.3933(4) 0.054(3) Uani 1 1 d . . .
C63 C 0.1776(8) 0.1674(8) 0.4452(6) 0.064(4) Uani 1 1 d . . .
H63A H 0.2137 0.2026 0.4568 0.077 Uiso 1 1 calc R . .
C64 C 0.1297(8) 0.1256(8) 0.4825(5) 0.066(4) Uani 1 1 d . . .
H64A H 0.1301 0.1346 0.5187 0.079 Uiso 1 1 calc R . .
C65 C 0.0796(7) 0.0687(7) 0.4665(5) 0.047(3) Uani 1 1 d . . .
C66 C 0.0827(7) 0.0607(7) 0.4120(5) 0.051(3) Uani 1 1 d . . .
H66A H 0.0513 0.0225 0.3991 0.061 Uiso 1 1 calc R . .
C67 C 0.1312(7) 0.1079(8) 0.3763(4) 0.047(3) Uani 1 1 d . . .
H67A H 0.1316 0.1017 0.3398 0.057 Uiso 1 1 calc R . .
C68 C 0.0275(7) 0.0243(7) 0.5052(4) 0.047(3) Uani 1 1 d . . .
H68A H 0.0335 0.0309 0.5411 0.056 Uiso 1 1 calc R . .
O57 O 1.2229(4) 0.2751(4) 0.3124(3) 0.047(2) Uani 1 1 d . . .
H56A H 1.2379 0.2343 0.3334 0.070 Uiso 1 1 d R . .
H56C H 1.2298 0.2591 0.2812 0.070 Uiso 1 1 d R . .
O58 O 0.1346(5) 0.6789(5) 0.4717(3) 0.069(3) Uani 1 1 d . . .
H57A H 0.1140 0.6514 0.4979 0.104 Uiso 1 1 d R . .
H57B H 0.1305 0.7292 0.4794 0.104 Uiso 1 1 d R . .
O59 O 0.6696(6) 1.0907(6) -0.0059(4) 0.115(4) Uani 1 1 d . . .
H58B H 0.7035 1.1083 -0.0308 0.173 Uiso 1 1 d R . .
H58C H 0.6617 1.0563 0.0196 0.173 Uiso 1 1 d R . .
O60 O 2.1923(7) 0.4745(7) 0.2156(5) 0.146(5) Uani 1 1 d . . .
H59A H 2.2197 0.4321 0.2000 0.220 Uiso 1 1 d R . .
H59C H 2.2095 0.5177 0.2010 0.220 Uiso 1 1 d R . .
O61 O 0.2678(11) 0.5854(10) 0.1452(7) 0.264(10) Uani 1 1 d . . .
H60B H 0.2588 0.5450 0.1284 0.395 Uiso 1 1 d R . .
H60C H 0.2414 0.5835 0.1759 0.395 Uiso 1 1 d R . .

loop_
_atom_site_aniso_label
_atom_site_aniso_U_11
_atom_site_aniso_U_22
_atom_site_aniso_U_33
_atom_site_aniso_U_23
_atom_site_aniso_U_13
_atom_site_aniso_U_12
Mo1 0.0244(5) 0.0254(5) 0.0179(5) 0.0000(4) -0.0019(4) -0.0019(4)
Mo2 0.0217(5) 0.0230(5) 0.0260(5) -0.0006(4) -0.0001(4) 0.0013(4)
Mo3 0.0258(5) 0.0185(5) 0.0293(6) 0.0015(4) -0.0028(4) 0.0016(4)
Mo4 0.0273(5) 0.0162(5) 0.0271(5) 0.0015(4) -0.0049(4) -0.0047(4)
Mo5 0.0238(5) 0.0182(5) 0.0281(5) 0.0020(4) -0.0063(4) -0.0049(4)
Mo6 0.0235(5) 0.0234(5) 0.0212(5) 0.0001(4) -0.0049(4) -0.0035(4)
Mo7 0.0231(5) 0.0204(5) 0.0227(5) 0.0020(4) -0.0013(4) -0.0055(4)
Mo8 0.0284(5) 0.0201(5) 0.0213(5) 0.0028(4) -0.0058(4) -0.0038(4)
Mo9 0.0207(5) 0.0188(5) 0.0261(5) -0.0001(4) -0.0006(4) -0.0005(4)
Mo10 0.0316(5) 0.0190(5) 0.0242(5) -0.0008(4) -0.0022(4) -0.0085(4)
Mo11 0.0354(5) 0.0213(5) 0.0196(5) 0.0001(4) -0.0046(4) -0.0059(4)
Mo12 0.0293(5) 0.0165(5) 0.0247(5) -0.0030(4) 0.0006(4) -0.0017(4)
As1 0.0242(6) 0.0159(6) 0.0223(6) -0.0009(5) -0.0042(4) -0.0024(4)
As2 0.0215(5) 0.0180(6) 0.0227(6) 0.0014(5) -0.0032(4) -0.0049(4)
As3 0.0232(5) 0.0156(6) 0.0192(6) 0.0002(4) -0.0016(4) -0.0028(4)
As4 0.0208(5) 0.0145(6) 0.0200(6) -0.0001(5) -0.0011(4) -0.0025(4)
O1 0.020(3) 0.019(4) 0.029(4) 0.003(3) -0.011(3) -0.008(3)
O2 0.026(4) 0.015(4) 0.017(4) -0.001(3) -0.007(3) -0.001(3)
O3 0.018(3) 0.027(4) 0.022(4) -0.003(3) -0.002(3) -0.005(3)
O4 0.025(4) 0.025(4) 0.025(4) 0.007(3) -0.005(3) -0.001(3)
O5 0.024(3) 0.013(4) 0.021(4) -0.002(3) 0.000(3) -0.004(3)
O6 0.022(3) 0.013(4) 0.024(4) 0.001(3) 0.000(3) 0.000(3)
O7 0.023(3) 0.011(4) 0.018(4) -0.002(3) 0.000(3) 0.002(3)
O8 0.016(3) 0.013(4) 0.028(4) 0.000(3) -0.002(3) 0.000(3)
O9 0.027(4) 0.012(4) 0.022(4) -0.001(3) -0.002(3) -0.003(3)
O10 0.021(3) 0.018(4) 0.022(4) 0.001(3) 0.001(3) 0.001(3)
O11 0.022(3) 0.018(4) 0.025(4) 0.005(3) -0.006(3) -0.001(3)
O12 0.016(3) 0.025(4) 0.023(4) -0.006(3) -0.001(3) -0.007(3)
O13 0.030(4) 0.018(4) 0.029(4) 0.003(3) -0.002(3) -0.010(3)
O14 0.022(4) 0.023(4) 0.033(4) -0.002(3) 0.010(3) -0.003(3)
O15 0.031(4) 0.018(4) 0.025(4) 0.005(3) 0.005(3) 0.006(3)
O16 0.030(4) 0.019(4) 0.022(4) 0.006(3) -0.004(3) -0.005(3)
O17 0.046(4) 0.012(4) 0.026(4) -0.002(3) -0.005(3) -0.007(3)
O18 0.032(4) 0.028(4) 0.010(4) 0.003(3) -0.007(3) 0.002(3)
O19 0.032(4) 0.017(4) 0.021(4) -0.010(3) 0.000(3) -0.004(3)
O20 0.025(3) 0.023(4) 0.008(3) 0.002(3) 0.000(3) -0.003(3)
O21 0.026(4) 0.008(3) 0.025(4) 0.004(3) -0.009(3) 0.001(3)
O22 0.021(3) 0.021(4) 0.021(4) 0.008(3) -0.008(3) -0.008(3)
O23 0.033(4) 0.038(5) 0.024(4) 0.013(3) -0.006(3) -0.002(3)
O24 0.032(4) 0.038(5) 0.018(4) -0.015(3) -0.001(3) -0.005(3)
O25 0.031(4) 0.031(4) 0.032(4) -0.003(3) 0.001(3) 0.007(3)
O26 0.022(4) 0.032(4) 0.044(5) 0.000(4) 0.001(3) 0.000(3)
O27 0.032(4) 0.018(4) 0.041(4) 0.007(3) -0.001(3) 0.003(3)
O28 0.039(4) 0.019(4) 0.051(5) -0.010(4) -0.005(3) -0.004(3)
O29 0.036(4) 0.015(4) 0.045(5) -0.012(3) 0.001(3) -0.011(3)
O30 0.027(4) 0.020(4) 0.039(4) 0.002(3) -0.006(3) -0.008(3)
O31 0.033(4) 0.025(4) 0.032(4) 0.011(3) 0.000(3) -0.007(3)
O32 0.032(4) 0.016(4) 0.036(4) 0.002(3) -0.012(3) -0.003(3)
O33 0.030(4) 0.036(5) 0.024(4) 0.006(3) -0.011(3) -0.003(3)
O34 0.042(4) 0.032(4) 0.021(4) -0.005(3) -0.005(3) -0.005(3)
O35 0.028(4) 0.025(4) 0.024(4) -0.002(3) -0.005(3) -0.001(3)
O36 0.025(4) 0.023(4) 0.033(4) 0.001(3) -0.001(3) -0.008(3)
O37 0.031(4) 0.021(4) 0.036(4) 0.007(3) -0.007(3) 0.000(3)
O38 0.038(4) 0.025(4) 0.021(4) 0.002(3) -0.006(3) 0.000(3)
O39 0.027(4) 0.028(4) 0.038(4) -0.006(3) -0.007(3) 0.007(3)
O40 0.022(4) 0.024(4) 0.034(4) -0.007(3) 0.004(3) 0.002(3)
O41 0.046(4) 0.012(4) 0.037(4) 0.003(3) -0.002(3) -0.003(3)
O42 0.036(4) 0.026(4) 0.037(4) 0.005(3) -0.005(3) -0.016(3)
O43 0.045(4) 0.035(5) 0.027(4) 0.003(3) -0.005(3) -0.008(4)
O44 0.049(5) 0.037(5) 0.028(4) 0.001(4) -0.009(3) -0.018(4)
O45 0.042(4) 0.028(4) 0.025(4) 0.000(3) 0.005(3) -0.002(3)
O46 0.037(4) 0.019(4) 0.036(4) 0.001(3) 0.000(3) 0.000(3)
N1 0.059(7) 0.036(7) 0.089(9) -0.036(6) -0.001(6) -0.005(5)
C1 0.023(5) 0.020(6) 0.029(6) -0.003(5) -0.011(5) -0.002(4)
C2 0.043(7) 0.047(8) 0.040(7) -0.024(6) 0.001(6) -0.016(6)
C3 0.033(7) 0.050(8) 0.058(8) -0.036(7) 0.011(6) -0.001(6)
C4 0.044(7) 0.034(7) 0.042(8) -0.010(6) -0.006(6) -0.012(6)
C5 0.050(8) 0.025(7) 0.064(9) -0.007(6) -0.015(7) -0.016(6)
C6 0.037(6) 0.022(6) 0.029(6) -0.004(5) 0.003(5) 0.001(5)
N2 0.037(6) 0.095(9) 0.030(6) 0.004(6) -0.013(4) -0.018(6)
C7 0.032(6) 0.026(6) 0.015(6) 0.005(5) -0.005(5) -0.007(5)
C8 0.020(5) 0.027(6) 0.026(6) 0.011(5) -0.001(5) -0.001(5)
C9 0.028(6) 0.050(8) 0.039(7) -0.014(6) 0.007(5) -0.011(6)
C10 0.022(6) 0.058(8) 0.034(7) 0.008(6) -0.013(5) -0.014(5)
C11 0.041(7) 0.057(9) 0.035(7) 0.017(6) -0.020(6) -0.010(6)
C12 0.030(6) 0.072(10) 0.041(8) 0.002(7) -0.005(6) -0.012(6)
N3 0.036(5) 0.042(6) 0.044(6) 0.021(5) 0.019(4) 0.004(5)
C13 0.023(5) 0.012(5) 0.028(6) -0.001(5) 0.002(4) -0.004(4)
C14 0.039(6) 0.018(6) 0.036(7) -0.003(5) 0.007(5) 0.009(5)
C15 0.047(7) 0.025(7) 0.041(7) 0.023(6) 0.009(6) 0.007(6)
C16 0.029(6) 0.028(7) 0.022(6) 0.007(5) 0.004(5) -0.004(5)
C17 0.020(6) 0.041(7) 0.033(7) -0.004(6) 0.012(5) 0.016(5)
C18 0.033(6) 0.022(6) 0.042(7) -0.004(5) -0.002(5) 0.002(5)
N4 0.041(5) 0.024(5) 0.051(6) 0.006(5) -0.006(5) 0.002(4)
C19 0.024(5) 0.019(6) 0.013(5) -0.002(4) -0.002(4) -0.004(4)
C20 0.023(5) 0.017(6) 0.033(6) 0.002(5) -0.007(5) -0.006(5)
C21 0.018(5) 0.023(6) 0.051(7) -0.008(6) -0.006(5) 0.001(5)
C22 0.037(6) 0.019(6) 0.040(7) 0.015(5) -0.018(5) -0.016(5)
C23 0.032(6) 0.034(7) 0.017(6) 0.001(5) -0.010(5) -0.005(5)
C24 0.034(6) 0.014(6) 0.017(6) 0.000(4) -0.008(4) -0.001(5)
Co1 0.0367(9) 0.0435(11) 0.0511(11) -0.0096(9) 0.0144(8) -0.0087(8)
O47 0.041(5) 0.064(6) 0.084(7) -0.025(5) 0.012(4) -0.012(4)
S2 0.082(2) 0.057(2) 0.047(2) -0.0080(18) -0.0102(18) 0.0069(19)
N5 0.027(5) 0.037(6) 0.024(5) -0.004(4) 0.004(4) -0.007(4)
C33 0.026(6) 0.033(7) 0.032(7) 0.004(5) -0.005(5) 0.000(5)
C34 0.021(5) 0.035(7) 0.023(6) -0.006(5) -0.002(4) -0.006(5)
C35 0.026(6) 0.019(6) 0.022(6) -0.005(5) -0.008(4) -0.001(5)
C36 0.029(6) 0.029(7) 0.038(7) -0.016(5) -0.002(5) 0.011(5)
C37 0.038(7) 0.014(6) 0.040(7) 0.009(5) 0.010(5) 0.005(5)
C38 0.039(7) 0.016(6) 0.040(7) -0.001(5) -0.002(5) -0.008(5)
C39 0.019(5) 0.019(6) 0.047(7) -0.010(5) 0.016(5) 0.001(4)
C40 0.016(5) 0.022(6) 0.022(6) -0.002(5) -0.001(4) -0.001(4)
C41 0.021(5) 0.015(6) 0.037(7) -0.010(5) 0.008(5) -0.002(4)
C42 0.033(6) 0.017(6) 0.029(6) 0.000(5) -0.010(5) -0.008(5)
C43 0.019(5) 0.029(7) 0.036(7) 0.000(5) -0.001(5) -0.005(5)
C44 0.022(5) 0.021(6) 0.034(6) -0.008(5) -0.001(5) -0.001(5)
N6 0.024(5) 0.024(5) 0.034(5) -0.004(4) -0.005(4) -0.002(4)
Co2 0.0207(7) 0.0195(8) 0.0247(8) -0.0003(6) -0.0018(6) -0.0017(6)
O52 0.037(4) 0.033(5) 0.036(4) -0.013(4) -0.002(3) -0.007(3)
O53 0.019(3) 0.022(4) 0.038(4) -0.005(3) -0.005(3) 0.005(3)
S5 0.0235(14) 0.0225(15) 0.0282(15) -0.0016(12) -0.0025(11) -0.0018(11)
C45 0.034(6) 0.044(8) 0.038(7) -0.007(6) 0.005(5) -0.010(5)
C46 0.039(6) 0.024(6) 0.037(7) -0.005(5) 0.002(5) -0.013(5)
N7 0.028(5) 0.025(5) 0.032(5) -0.007(4) 0.001(4) -0.008(4)
C49 0.061(8) 0.033(8) 0.056(9) 0.006(7) -0.021(7) -0.011(6)
C50 0.041(7) 0.028(7) 0.067(9) 0.001(7) -0.016(6) -0.004(6)
C51 0.033(6) 0.012(6) 0.050(8) 0.003(5) 0.000(5) 0.005(5)
C52 0.059(8) 0.028(7) 0.048(8) -0.003(6) -0.030(6) -0.011(6)
C53 0.055(8) 0.037(8) 0.074(10) 0.014(7) -0.028(7) -0.004(7)
C54 0.038(6) 0.038(7) 0.033(7) -0.011(6) -0.005(5) 0.003(6)
N8 0.024(4) 0.014(5) 0.019(5) 0.003(4) -0.002(4) 0.004(4)
C55 0.034(6) 0.019(6) 0.023(6) 0.003(5) -0.006(5) -0.006(5)
C56 0.018(5) 0.016(6) 0.028(6) 0.006(5) -0.004(4) 0.002(4)
C57 0.020(5) 0.020(6) 0.026(6) -0.007(5) -0.011(5) 0.000(4)
C58 0.027(6) 0.030(7) 0.019(6) 0.006(5) 0.002(5) 0.002(5)
C59 0.035(6) 0.022(6) 0.023(6) -0.001(5) -0.003(5) -0.007(5)
C60 0.014(5) 0.020(6) 0.029(6) -0.003(5) -0.003(4) 0.002(4)
S7 0.054(2) 0.059(3) 0.104(3) -0.006(2) -0.004(2) -0.008(2)
O55 0.057(6) 0.054(6) 0.103(8) -0.017(6) 0.007(5) 0.010(5)
C61 0.064(10) 0.127(16) 0.106(14) -0.015(11) -0.015(9) -0.023(10)
C62 0.052(9) 0.091(13) 0.124(14) -0.023(10) -0.026(9) -0.011(8)
N9 0.058(7) 0.047(7) 0.061(8) 0.010(6) -0.017(6) -0.021(6)
C63 0.059(9) 0.060(10) 0.081(11) -0.034(9) -0.011(8) -0.014(7)
C64 0.086(10) 0.083(11) 0.045(8) -0.020(8) 0.008(7) -0.060(9)
C65 0.055(8) 0.042(8) 0.046(8) 0.001(6) -0.008(6) -0.019(6)
C66 0.051(8) 0.052(9) 0.057(9) -0.003(7) -0.024(7) -0.017(7)
C67 0.034(7) 0.065(9) 0.040(8) 0.007(7) -0.002(6) -0.007(6)
C68 0.056(8) 0.054(9) 0.037(7) -0.008(6) -0.006(6) -0.025(6)
O57 0.052(5) 0.053(6) 0.040(5) -0.010(4) -0.013(4) -0.014(4)
O58 0.097(7) 0.061(6) 0.055(6) 0.017(5) -0.017(5) -0.031(5)
O59 0.133(9) 0.128(10) 0.095(8) 0.076(7) -0.060(7) -0.053(8)
O60 0.130(10) 0.073(9) 0.251(15) -0.051(9) -0.086(10) 0.002(7)
O61 0.29(2) 0.189(18) 0.25(2) -0.042(15) 0.135(16) 0.050(15)

loop_
_atom_type_symbol
_atom_type_description
_atom_type_scat_dispersion_real
_atom_type_scat_dispersion_imag
_atom_type_scat_source
C C 0.0033 0.0016 'International Tables Vol C Tables 4.2.6.8 and 6.1.1.4'
H H 0.0000 0.0000 'International Tables Vol C Tables 4.2.6.8 and 6.1.1.4'
N N 0.0061 0.0033 'International Tables Vol C Tables 4.2.6.8 and 6.1.1.4'
O O 0.0106 0.0060 'International Tables Vol C Tables 4.2.6.8 and 6.1.1.4'
Co Co 0.3494 0.9721 'International Tables Vol C Tables 4.2.6.8 and 6.1.1.4'
As As 0.0499 2.0058 'International Tables Vol C Tables 4.2.6.8 and 6.1.1.4'
Mo Mo -1.6832 0.6857 'International Tables Vol C Tables 4.2.6.8 and 6.1.1.4'
S S 0.1246 0.1234 'International Tables Vol C Tables 4.2.6.8 and 6.1.1.4'

loop_
_geom_angle_atom_site_label_1
_geom_angle_atom_site_label_2
_geom_angle_atom_site_label_3
_geom_angle
_geom_angle_site_symmetry_1
_geom_angle_site_symmetry_3
_geom_angle_publ_flag
O23 Mo1 O24 102.5(3) . . ?
O23 Mo1 O18 102.0(3) . . ?
O24 Mo1 O18 101.2(3) . . ?
O23 Mo1 O20 94.9(3) . . ?
O24 Mo1 O20 99.1(3) . . ?
O18 Mo1 O20 150.0(2) . . ?
O23 Mo1 O1 163.0(3) . . ?
O24 Mo1 O1 90.9(3) . . ?
O18 Mo1 O1 85.3(2) . . ?
O20 Mo1 O1 72.5(2) . . ?
O23 Mo1 O10 87.1(3) . . ?
O24 Mo1 O10 167.1(3) . . ?
O18 Mo1 O10 85.0(2) . . ?
O20 Mo1 O10 71.2(2) . . ?
O1 Mo1 O10 78.2(2) . . ?
O25 Mo2 O26 101.9(3) . . ?
O25 Mo2 O15 100.7(3) . . ?
O26 Mo2 O15 102.0(3) . . ?
O25 Mo2 O20 97.0(3) . . ?
O26 Mo2 O20 99.2(3) . . ?
O15 Mo2 O20 148.9(2) . . ?
O25 Mo2 O4 165.2(3) . . ?
O26 Mo2 O4 90.7(3) . . ?
O15 Mo2 O4 84.0(2) . . ?
O20 Mo2 O4 73.0(2) . . ?
O25 Mo2 O1 88.8(3) . . ?
O26 Mo2 O1 166.1(3) . . ?
O15 Mo2 O1 84.4(2) . . ?
O20 Mo2 O1 70.5(2) . . ?
O4 Mo2 O1 77.6(2) . . ?
O27 Mo3 O28 102.8(3) . . ?
O27 Mo3 O15 100.2(3) . . ?
O28 Mo3 O15 100.9(3) . . ?
O27 Mo3 O21 95.0(3) . . ?
O28 Mo3 O21 99.1(3) . . ?
O15 Mo3 O21 151.6(2) . . ?
O27 Mo3 O6 90.2(3) . . ?
O28 Mo3 O6 165.1(3) . . ?
O15 Mo3 O6 83.6(2) . . ?
O21 Mo3 O6 72.3(2) . . ?
O27 Mo3 O2 164.5(3) . . ?
O28 Mo3 O2 88.0(3) . . ?
O15 Mo3 O2 88.6(2) . . ?
O21 Mo3 O2 72.0(2) . . ?
O6 Mo3 O2 77.9(2) . . ?
O29 Mo4 O30 102.5(3) . . ?
O29 Mo4 O13 101.6(3) . . ?
O30 Mo4 O13 102.2(3) . . ?
O29 Mo4 O21 96.2(3) . . ?
O30 Mo4 O21 95.5(3) . . ?
O13 Mo4 O21 151.4(2) . . ?
O29 Mo4 O8 164.1(2) . . ?
O30 Mo4 O8 89.5(2) . . ?
O13 Mo4 O8 85.8(2) . . ?
O21 Mo4 O8 72.0(2) . . ?
O29 Mo4 O2 88.1(3) . . ?
O30 Mo4 O2 164.6(2) . . ?
O13 Mo4 O2 86.2(2) . . ?
O21 Mo4 O2 72.1(2) . . ?
O8 Mo4 O2 78.1(2) . . ?
O31 Mo5 O32 101.6(3) . . ?
O31 Mo5 O13 101.6(3) . . ?
O32 Mo5 O13 100.8(3) . . ?
O31 Mo5 O22 98.2(3) . . ?
O32 Mo5 O22 96.7(3) . . ?
O13 Mo5 O22 150.3(2) . . ?
O31 Mo5 O9 89.4(3) . . ?
O32 Mo5 O9 165.7(2) . . ?
O13 Mo5 O9 85.8(2) . . ?
O22 Mo5 O9 72.4(2) . . ?
O31 Mo5 O3 165.4(3) . . ?
O32 Mo5 O3 90.2(2) . . ?
O13 Mo5 O3 84.3(2) . . ?
O22 Mo5 O3 71.7(2) . . ?
O9 Mo5 O3 77.6(2) . . ?
O34 Mo6 O33 103.2(3) . . ?
O34 Mo6 O18 100.9(3) . . ?
O33 Mo6 O18 101.0(3) . . ?
O34 Mo6 O22 96.4(3) . . ?
O33 Mo6 O22 97.3(3) . . ?
O18 Mo6 O22 151.0(2) . . ?
O34 Mo6 O3 89.6(3) . . ?
O33 Mo6 O3 164.4(3) . . ?
O18 Mo6 O3 85.0(2) . . ?
O22 Mo6 O3 72.1(2) . . ?
O34 Mo6 O12 164.7(3) . . ?
O33 Mo6 O12 87.8(3) . . ?
O18 Mo6 O12 87.1(2) . . ?
O22 Mo6 O12 71.4(2) . . ?
O3 Mo6 O12 78.1(2) . . ?
O36 Mo7 O35 102.0(3) . . ?
O36 Mo7 O16 101.2(3) . . ?
O35 Mo7 O16 102.8(3) . . ?
O36 Mo7 O20 97.2(3) . . ?
O35 Mo7 O20 96.7(3) . . ?
O16 Mo7 O20 149.7(2) . . ?
O36 Mo7 O10 165.4(3) . . ?
O35 Mo7 O10 89.9(2) . . ?
O16 Mo7 O10 84.1(2) . . ?
O20 Mo7 O10 72.8(2) . . ?
O36 Mo7 O4 88.2(2) . . ?
O35 Mo7 O4 165.4(2) . . ?
O16 Mo7 O4 85.1(2) . . ?
O20 Mo7 O4 71.5(2) . . ?
O10 Mo7 O4 78.6(2) . . ?
O38 Mo8 O37 101.1(3) . . ?
O38 Mo8 O17 102.0(3) . . ?
O37 Mo8 O17 101.2(3) . . ?
O38 Mo8 O21 96.9(3) . . ?
O37 Mo8 O21 97.9(3) . . ?
O17 Mo8 O21 149.9(2) . . ?
O38 Mo8 O6 164.5(3) . . ?
O37 Mo8 O6 91.6(2) . . ?
O17 Mo8 O6 84.0(2) . . ?
O21 Mo8 O6 72.4(2) . . ?
O38 Mo8 O8 87.7(2) . . ?
O37 Mo8 O8 167.2(3) . . ?
O17 Mo8 O8 85.9(2) . . ?
O21 Mo8 O8 71.6(2) . . ?
O6 Mo8 O8 78.40(19) . . ?
O39 Mo9 O40 103.0(3) . . ?
O39 Mo9 O14 101.1(3) . . ?
O40 Mo9 O14 101.9(3) . . ?
O39 Mo9 O22 98.2(3) . . ?
O40 Mo9 O22 95.1(3) . . ?
O14 Mo9 O22 150.6(2) . . ?
O39 Mo9 O12 89.2(3) . . ?
O40 Mo9 O12 163.7(3) . . ?
O14 Mo9 O12 86.0(2) . . ?
O22 Mo9 O12 72.2(2) . . ?
O39 Mo9 O9 165.4(3) . . ?
O40 Mo9 O9 89.2(2) . . ?
O14 Mo9 O9 83.9(2) . . ?
O22 Mo9 O9 72.4(2) . . ?
O12 Mo9 O9 77.4(2) . . ?
O41 Mo10 O42 102.8(3) . . ?
O41 Mo10 O16 101.5(3) . . ?
O42 Mo10 O16 101.1(3) . . ?
O41 Mo10 O19 96.6(3) . . ?
O42 Mo10 O19 97.4(3) . . ?
O16 Mo10 O19 150.5(2) . . ?
O41 Mo10 O11 89.9(3) . . ?
O42 Mo10 O11 164.7(3) . . ?
O16 Mo10 O11 84.4(2) . . ?
O19 Mo10 O11 72.4(2) . . ?
O41 Mo10 O5 164.4(3) . . ?
O42 Mo10 O5 88.4(3) . . ?
O16 Mo10 O5 86.8(2) . . ?
O19 Mo10 O5 70.9(2) . . ?
O11 Mo10 O5 77.7(2) . . ?
O43 Mo11 O44 102.6(3) . . ?
O43 Mo11 O17 100.5(3) . . ?
O44 Mo11 O17 101.3(3) . . ?
O43 Mo11 O19 96.2(3) . . ?
O44 Mo11 O19 97.7(3) . . ?
O17 Mo11 O19 151.1(2) . . ?
O43 Mo11 O5 164.3(3) . . ?
O44 Mo11 O5 89.7(3) . . ?
O17 Mo11 O5 86.2(2) . . ?
O19 Mo11 O5 72.3(2) . . ?
O43 Mo11 O7 89.9(3) . . ?
O44 Mo11 O7 164.5(3) . . ?
O17 Mo11 O7 85.1(2) . . ?
O19 Mo11 O7 71.4(2) . . ?
O5 Mo11 O7 76.49(19) . . ?
O45 Mo12 O46 101.7(3) . . ?
O45 Mo12 O14 101.5(3) . . ?
O46 Mo12 O14 101.4(3) . . ?
O45 Mo12 O19 97.6(3) . . ?
O46 Mo12 O19 96.4(3) . . ?
O14 Mo12 O19 150.5(2) . . ?
O45 Mo12 O7 90.1(3) . . ?
O46 Mo12 O7 164.7(2) . . ?
O14 Mo12 O7 85.5(2) . . ?
O19 Mo12 O7 72.2(2) . . ?
O45 Mo12 O11 164.8(3) . . ?
O46 Mo12 O11 90.6(3) . . ?
O14 Mo12 O11 84.5(2) . . ?
O19 Mo12 O11 71.9(2) . . ?
O7 Mo12 O11 76.4(2) . . ?
O2 As1 O1 108.0(3) . . ?
O2 As1 O3 107.3(3) . . ?
O1 As1 O3 111.8(3) . . ?
O2 As1 C1 111.4(3) . . ?
O1 As1 C1 109.2(4) . . ?
O3 As1 C1 109.2(3) . . ?
O4 As2 O5 108.0(3) . . ?
O4 As2 O6 110.7(3) . . ?
O5 As2 O6 107.6(3) . . ?
O4 As2 C7 109.2(3) . . ?
O5 As2 C7 112.5(3) . . ?
O6 As2 C7 108.8(3) . . ?
O9 As3 O8 109.3(3) . . ?
O9 As3 O7 108.3(3) . . ?
O8 As3 O7 108.9(3) . . ?
O9 As3 C13 110.1(3) . . ?
O8 As3 C13 110.9(3) . . ?
O7 As3 C13 109.2(3) . . ?
O10 As4 O11 109.6(3) . . ?
O10 As4 O12 109.3(3) . . ?
O11 As4 O12 108.3(3) . . ?
O10 As4 C19 109.1(3) . . ?
O11 As4 C19 110.4(3) . . ?
O12 As4 C19 110.1(3) . . ?
As1 O1 Mo1 128.6(3) . . ?
As1 O1 Mo2 133.3(3) . . ?
Mo1 O1 Mo2 95.2(2) . . ?
As1 O2 Mo4 131.5(3) . . ?
As1 O2 Mo3 129.9(3) . . ?
Mo4 O2 Mo3 95.4(2) . . ?
As1 O3 Mo6 128.7(3) . . ?
As1 O3 Mo5 133.2(3) . . ?
Mo6 O3 Mo5 96.1(2) . . ?
As2 O4 Mo2 129.3(3) . . ?
As2 O4 Mo7 133.5(3) . . ?
Mo2 O4 Mo7 94.7(2) . . ?
As2 O5 Mo11 130.2(3) . . ?
As2 O5 Mo10 131.1(3) . . ?
Mo11 O5 Mo10 96.0(2) . . ?
As2 O6 Mo8 132.4(3) . . ?
As2 O6 Mo3 129.1(3) . . ?
Mo8 O6 Mo3 95.3(2) . . ?
As3 O7 Mo12 129.2(3) . . ?
As3 O7 Mo11 130.5(3) . . ?
Mo12 O7 Mo11 95.3(2) . . ?
As3 O8 Mo4 132.0(3) . . ?
As3 O8 Mo8 130.7(3) . . ?
Mo4 O8 Mo8 95.8(2) . . ?
As3 O9 Mo5 131.1(3) . . ?
As3 O9 Mo9 131.2(3) . . ?
Mo5 O9 Mo9 94.7(2) . . ?
As4 O10 Mo7 131.2(3) . . ?
As4 O10 Mo1 131.9(3) . . ?
Mo7 O10 Mo1 95.1(2) . . ?
As4 O11 Mo10 130.0(3) . . ?
As4 O11 Mo12 132.0(3) . . ?
Mo10 O11 Mo12 95.4(2) . . ?
As4 O12 Mo9 130.4(3) . . ?
As4 O12 Mo6 130.3(3) . . ?
Mo9 O12 Mo6 96.07(19) . . ?
Mo4 O13 Mo5 159.9(3) . . ?
Mo9 O14 Mo12 161.4(3) . . ?
Mo3 O15 Mo2 160.9(3) . . ?
Mo7 O16 Mo10 161.0(3) . . ?
Mo8 O17 Mo11 161.0(4) . . ?
Mo6 O18 Mo1 161.2(3) . . ?
Mo11 O19 Mo12 112.1(3) . . ?
Mo11 O19 Mo10 113.7(3) . . ?
Mo12 O19 Mo10 112.6(3) . . ?
Mo2 O20 Mo1 113.8(3) . . ?
Mo2 O20 Mo7 112.4(3) . . ?
Mo1 O20 Mo7 113.6(3) . . ?
Mo4 O21 Mo8 113.6(3) . . ?
Mo4 O21 Mo3 112.8(3) . . ?
Mo8 O21 Mo3 112.1(3) . . ?
Mo9 O22 Mo5 112.2(3) . . ?
Mo9 O22 Mo6 113.0(3) . . ?
Mo5 O22 Mo6 112.9(3) . . ?
C4 N1 H1B 120.0 . . ?
C4 N1 H1C 120.0 . . ?
H1B N1 H1C 120.0 . . ?
C2 C1 C6 117.3(9) . . ?
C2 C1 As1 123.2(7) . . ?
C6 C1 As1 119.4(7) . . ?
C3 C2 C1 121.3(10) . . ?
C3 C2 H2C 119.3 . . ?
C1 C2 H2C 119.3 . . ?
C2 C3 C4 120.2(10) . . ?
C2 C3 H3C 119.9 . . ?
C4 C3 H3C 119.9 . . ?
C5 C4 N1 120.5(10) . . ?
C5 C4 C3 119.1(10) . . ?
N1 C4 C3 120.4(10) . . ?
C4 C5 C6 121.4(10) . . ?
C4 C5 H5B 119.3 . . ?
C6 C5 H5B 119.3 . . ?
C5 C6 C1 120.5(9) . . ?
C5 C6 H6B 119.7 . . ?
C1 C6 H6B 119.7 . . ?
C10 N2 H2A 120.0 . . ?
C10 N2 H2B 120.0 . . ?
H2A N2 H2B 120.0 . . ?
C12 C7 C8 119.4(9) . . ?
C12 C7 As2 119.4(7) . . ?
C8 C7 As2 121.1(7) . . ?
C7 C8 C9 119.1(9) . . ?
C7 C8 H8A 120.5 . . ?
C9 C8 H8A 120.5 . . ?
C10 C9 C8 121.8(9) . . ?
C10 C9 H9B 119.1 . . ?
C8 C9 H9B 119.1 . . ?
N2 C10 C9 121.8(9) . . ?
N2 C10 C11 119.2(10) . . ?
C9 C10 C11 119.0(9) . . ?
C12 C11 C10 118.2(10) . . ?
C12 C11 H11A 120.9 . . ?
C10 C11 H11A 120.9 . . ?
C7 C12 C11 122.5(10) . . ?
C7 C12 H12A 118.8 . . ?
C11 C12 H12A 118.8 . . ?
C16 N3 H3A 120.0 . . ?
C16 N3 H3B 120.0 . . ?
H3A N3 H3B 120.0 . . ?
C18 C13 C14 118.3(9) . . ?
C18 C13 As3 121.7(7) . . ?
C14 C13 As3 119.9(7) . . ?
C13 C14 C15 121.6(9) . . ?
C13 C14 H14A 119.2 . . ?
C15 C14 H14A 119.2 . . ?
C16 C15 C14 119.2(9) . . ?
C16 C15 H15B 120.4 . . ?
C14 C15 H15B 120.4 . . ?
C15 C16 C17 119.6(9) . . ?
C15 C16 N3 120.0(9) . . ?
C17 C16 N3 120.4(9) . . ?
C16 C17 C18 121.9(9) . . ?
C16 C17 H17B 119.1 . . ?
C18 C17 H17B 119.1 . . ?
C13 C18 C17 119.3(9) . . ?
C13 C18 H18A 120.3 . . ?
C17 C18 H18A 120.3 . . ?
C22 N4 H4A 120.0 . . ?
C22 N4 H4B 120.0 . . ?
H4A N4 H4B 120.0 . . ?
C24 C19 C20 117.6(9) . . ?
C24 C19 As4 122.3(7) . . ?
C20 C19 As4 120.2(7) . . ?
C21 C20 C19 120.6(9) . . ?
C21 C20 H20B 119.7 . . ?
C19 C20 H20B 119.7 . . ?
C22 C21 C20 120.2(9) . . ?
C22 C21 H21B 119.9 . . ?
C20 C21 H21B 119.9 . . ?
C23 C22 C21 119.3(9) . . ?
C23 C22 N4 120.8(9) . . ?
C21 C22 N4 119.8(10) . . ?
C24 C23 C22 120.8(9) . . ?
C24 C23 H23A 119.6 . . ?
C22 C23 H23A 119.6 . . ?
C23 C24 C19 121.5(9) . . ?
C23 C24 H24B 119.3 . . ?
C19 C24 H24B 119.3 . . ?
O48 Co1 O49 93.6(3) . . ?
O48 Co1 O51 177.1(3) . . ?
O49 Co1 O51 86.9(4) . . ?
O48 Co1 O50 93.2(4) . . ?
O49 Co1 O50 88.3(4) . . ?
O51 Co1 O50 89.7(4) . . ?
O48 Co1 N5 82.9(3) . . ?
O49 Co1 N5 92.4(3) . . ?
O51 Co1 N5 94.3(3) . . ?
O50 Co1 N5 176.0(4) . . ?
O48 Co1 O47 88.1(3) . . ?
O49 Co1 O47 173.8(3) . . ?
O51 Co1 O47 91.7(4) . . ?
O50 Co1 O47 85.6(4) . . ?
N5 Co1 O47 93.7(3) . . ?
S1 O48 Co1 123.3(5) . . ?
O48 S1 C26 105.9(8) . . ?
O48 S1 C25 105.3(6) . . ?
C26 S1 C25 96.1(9) . . ?
S1 C25 H25A 109.5 . . ?
S1 C25 H25B 109.5 . . ?
H25A C25 H25B 109.5 . . ?
S1 C25 H25C 109.5 . . ?
H25A C25 H25C 109.5 . . ?
H25B C25 H25C 109.5 . . ?
S1 C26 H26A 109.5 . . ?
S1 C26 H26B 109.5 . . ?
H26A C26 H26B 109.5 . . ?
S1 C26 H26C 109.5 . . ?
H26A C26 H26C 109.5 . . ?
H26B C26 H26C 109.5 . . ?
S2 O49 Co1 120.8(5) . . ?
O49 S2 C28 107.2(6) . . ?
O49 S2 C27 103.6(5) . . ?
C28 S2 C27 98.7(7) . . ?
S2 C27 H27A 109.5 . . ?
S2 C27 H27B 109.5 . . ?
H27A C27 H27B 109.5 . . ?
S2 C27 H27C 109.5 . . ?
H27A C27 H27C 109.5 . . ?
H27B C27 H27C 109.5 . . ?
S2 C28 H28A 109.5 . . ?
S2 C28 H28B 109.5 . . ?
H28A C28 H28B 109.5 . . ?
S2 C28 H28C 109.5 . . ?
H28A C28 H28C 109.5 . . ?
H28B C28 H28C 109.5 . . ?
S3 O50 Co1 138.7(7) . . ?
O50 S3 C30 104.0(10) . . ?
O50 S3 C29 118.2(10) . . ?
C30 S3 C29 102.5(11) . . ?
S3 C29 H29A 109.5 . . ?
S3 C29 H29B 109.5 . . ?
H29A C29 H29B 109.5 . . ?
S3 C29 H29C 109.5 . . ?
H29A C29 H29C 109.5 . . ?
H29B C29 H29C 109.5 . . ?
S3 C30 H30A 109.5 . . ?
S3 C30 H30B 109.5 . . ?
H30A C30 H30B 109.5 . . ?
S3 C30 H30C 109.5 . . ?
H30A C30 H30C 109.5 . . ?
H30B C30 H30C 109.5 . . ?
S4 O51 Co1 132.2(7) . . ?
O51 S4 C32 96.3(10) . . ?
O51 S4 C31 103.3(10) . . ?
C32 S4 C31 113.5(12) . . ?
S4 C31 H31A 109.5 . . ?
S4 C31 H31B 109.5 . . ?
H31A C31 H31B 109.5 . . ?
S4 C31 H31C 109.5 . . ?
H31A C31 H31C 109.5 . . ?
H31B C31 H31C 109.5 . . ?
S4 C32 H32A 109.5 . . ?
S4 C32 H32B 109.5 . . ?
H32A C32 H32B 109.5 . . ?
S4 C32 H32C 109.5 . . ?
H32A C32 H32C 109.5 . . ?
H32B C32 H32C 109.5 . . ?
C37 N5 C33 115.5(8) . . ?
C37 N5 Co1 124.2(7) . . ?
C33 N5 Co1 119.9(7) . . ?
N5 C33 C34 122.9(9) . . ?
N5 C33 H33A 118.6 . . ?
C34 C33 H33A 118.6 . . ?
C33 C34 C35 121.5(9) . . ?
C33 C34 H34A 119.3 . . ?
C35 C34 H34A 119.3 . . ?
C36 C35 C34 114.2(8) . . ?
C36 C35 C43 122.4(9) . . ?
C34 C35 C43 123.4(9) . . ?
C37 C36 C35 121.2(9) . . ?
C37 C36 H36A 119.4 . . ?
C35 C36 H36A 119.4 . . ?
N5 C37 C36 124.8(9) . . ?
N5 C37 H37A 117.6 . . ?
C36 C37 H37A 117.6 . . ?
C39 C38 N6 124.5(9) . . ?
C39 C38 H38A 117.7 . . ?
N6 C38 H38A 117.7 . . ?
C38 C39 C40 119.7(9) . . ?
C38 C39 H39A 120.2 . . ?
C40 C39 H39A 120.2 . . ?
C39 C40 C41 117.5(8) . . ?
C39 C40 C44 123.7(9) . . ?
C41 C40 C44 118.6(8) . . ?
C42 C41 C40 119.1(9) . . ?
C42 C41 H41A 120.5 . . ?
C40 C41 H41A 120.5 . . ?
N6 C42 C41 124.5(9) . . ?
N6 C42 H42A 117.7 . . ?
C41 C42 H42A 117.7 . . ?
C44 C43 C35 124.1(9) . . ?
C44 C43 H43A 118.0 . . ?
C35 C43 H43A 118.0 . . ?
C43 C44 C40 124.9(9) . . ?
C43 C44 H44A 117.5 . . ?
C40 C44 H44A 117.5 . . ?
C42 N6 C38 114.7(8) . . ?
C42 N6 Co2 121.6(7) . . ?
C38 N6 Co2 123.6(6) . . ?
O52 Co2 N6 90.2(3) . . ?
O52 Co2 N8 90.1(3) . . ?
N6 Co2 N8 178.9(3) . . ?
O52 Co2 O53 175.4(3) . . ?
N6 Co2 O53 90.5(3) . . ?
N8 Co2 O53 89.1(2) . . ?
O52 Co2 O54 92.1(2) . . ?
N6 Co2 O54 86.9(3) . . ?
N8 Co2 O54 92.1(3) . . ?
O53 Co2 O54 83.4(2) . . ?
O52 Co2 N7 93.0(3) . . ?
N6 Co2 N7 88.0(3) . . ?
N8 Co2 N7 93.0(3) . . ?
O53 Co2 N7 91.6(3) . . ?
O54 Co2 N7 172.8(3) . . ?
S5 O53 Co2 117.7(3) . . ?
O53 S5 C45 105.3(4) . . ?
O53 S5 C46 104.6(4) . . ?
C45 S5 C46 99.4(5) . . ?
S5 C45 H45A 109.5 . . ?
S5 C45 H45B 109.5 . . ?
H45A C45 H45B 109.5 . . ?
S5 C45 H45C 109.5 . . ?
H45A C45 H45C 109.5 . . ?
H45B C45 H45C 109.5 . . ?
S5 C46 H46B 109.5 . . ?
S5 C46 H46C 109.5 . . ?
H46B C46 H46C 109.5 . . ?
S5 C46 H46D 109.5 . . ?
H46B C46 H46D 109.5 . . ?
H46C C46 H46D 109.5 . . ?
S6 O54 Co2 131.7(4) . . ?
O54 S6 C48 106.0(6) . . ?
O54 S6 C47 103.3(6) . . ?
C48 S6 C47 99.7(7) . . ?
S6 C47 H47A 109.5 . . ?
S6 C47 H47B 109.5 . . ?
H47A C47 H47B 109.5 . . ?
S6 C47 H47C 109.5 . . ?
H47A C47 H47C 109.5 . . ?
H47B C47 H47C 109.5 . . ?
S6 C48 H48A 109.5 . . ?
S6 C48 H48B 109.5 . . ?
H48A C48 H48B 109.5 . . ?
S6 C48 H48C 109.5 . . ?
H48A C48 H48C 109.5 . . ?
H48B C48 H48C 109.5 . . ?
C53 N7 C49 114.6(10) . . ?
C53 N7 Co2 121.7(7) . . ?
C49 N7 Co2 122.9(7) . . ?
N7 C49 C50 127.0(11) . . ?
N7 C49 H49A 116.5 . . ?
C50 C49 H49A 116.5 . . ?
C49 C50 C51 118.3(11) . . ?
C49 C50 H50A 120.9 . . ?
C51 C50 H50A 120.9 . . ?
C52 C51 C50 114.9(10) . . ?
C52 C51 C54 125.6(10) . . ?
C50 C51 C54 119.5(10) . . ?
C51 C52 C53 122.0(10) . . ?
C51 C52 H52A 119.0 . . ?
C53 C52 H52A 119.0 . . ?
N7 C53 C52 123.2(11) . . ?
N7 C53 H53A 118.4 . . ?
C52 C53 H53A 118.4 . . ?
C54 C54 C51 125.7(13) 2_856 . ?
C54 C54 H54A 117.2 2_856 . ?
C51 C54 H54A 117.2 . . ?
C55 N8 C59 114.7(8) . . ?
C55 N8 Co2 124.7(6) . . ?
C59 N8 Co2 118.4(6) . . ?
N8 C55 C56 124.3(9) . . ?
N8 C55 H55A 117.8 . . ?
C56 C55 H55A 117.8 . . ?
C57 C56 C55 120.6(9) . . ?
C57 C56 H56B 119.7 . . ?
C55 C56 H56B 119.7 . . ?
C56 C57 C58 117.1(8) . . ?
C56 C57 C60 122.1(8) . . ?
C58 C57 C60 120.8(8) . . ?
C59 C58 C57 118.8(9) . . ?
C59 C58 H58A 120.6 . . ?
C57 C58 H58A 120.6 . . ?
C58 C59 N8 124.4(9) . . ?
C58 C59 H59B 117.8 . . ?
N8 C59 H59B 117.8 . . ?
C60 C60 C57 126.5(11) 2_766 . ?
C60 C60 H60A 116.8 2_766 . ?
C57 C60 H60A 116.8 . . ?
O55 S7 C62 105.3(6) . . ?
O55 S7 C61 105.7(6) . . ?
C62 S7 C61 96.6(7) . . ?
S7 C61 H61A 109.5 . . ?
S7 C61 H61B 109.5 . . ?
H61A C61 H61B 109.5 . . ?
S7 C61 H61C 109.5 . . ?
H61A C61 H61C 109.5 . . ?
H61B C61 H61C 109.5 . . ?
S7 C62 H62A 109.5 . . ?
S7 C62 H62B 109.5 . . ?
H62A C62 H62B 109.5 . . ?
S7 C62 H62C 109.5 . . ?
H62A C62 H62C 109.5 . . ?
H62B C62 H62C 109.5 . . ?
C63 N9 C67 118.1(10) . . ?
N9 C63 C64 124.6(12) . . ?
N9 C63 H63A 117.7 . . ?
C64 C63 H63A 117.7 . . ?
C63 C64 C65 119.1(12) . . ?
C63 C64 H64A 120.5 . . ?
C65 C64 H64A 120.5 . . ?
C66 C65 C64 115.9(10) . . ?
C66 C65 C68 123.9(10) . . ?
C64 C65 C68 120.2(11) . . ?
C67 C66 C65 121.4(11) . . ?
C67 C66 H66A 119.3 . . ?
C65 C66 H66A 119.3 . . ?
N9 C67 C66 120.8(11) . . ?
N9 C67 H67A 119.6 . . ?
C66 C67 H67A 119.6 . . ?
C68 C68 C65 125.5(14) 2_556 . ?
C68 C68 H68A 117.2 2_556 . ?
C65 C68 H68A 117.2 . . ?
H56A O57 H56C 109.5 . . ?
H57A O58 H57B 109.5 . . ?
H58B O59 H58C 149.3 . . ?
H59A O60 H59C 109.5 . . ?
H60B O61 H60C 109.5 . . ?

loop_
_geom_bond_atom_site_label_1
_geom_bond_atom_site_label_2
_geom_bond_distance
_geom_bond_site_symmetry_2
_geom_bond_publ_flag
Mo1 O23 1.693(6) . ?
Mo1 O24 1.697(6) . ?
Mo1 O18 1.898(6) . ?
Mo1 O20 2.028(5) . ?
Mo1 O1 2.251(6) . ?
Mo1 O10 2.352(6) . ?
Mo2 O25 1.682(6) . ?
Mo2 O26 1.696(6) . ?
Mo2 O15 1.887(6) . ?
Mo2 O20 2.026(6) . ?
Mo2 O4 2.268(6) . ?
Mo2 O1 2.349(5) . ?
Mo3 O27 1.689(6) . ?
Mo3 O28 1.702(6) . ?
Mo3 O15 1.873(6) . ?
Mo3 O21 2.035(6) . ?
Mo3 O6 2.286(6) . ?
Mo3 O2 2.293(5) . ?
Mo4 O29 1.692(6) . ?
Mo4 O30 1.714(6) . ?
Mo4 O13 1.857(6) . ?
Mo4 O21 2.033(5) . ?
Mo4 O8 2.286(6) . ?
Mo4 O2 2.290(6) . ?
Mo5 O31 1.689(6) . ?
Mo5 O32 1.713(6) . ?
Mo5 O13 1.909(6) . ?
Mo5 O22 2.038(6) . ?
Mo5 O9 2.291(6) . ?
Mo5 O3 2.310(5) . ?
Mo6 O34 1.694(6) . ?
Mo6 O33 1.708(6) . ?
Mo6 O18 1.863(6) . ?
Mo6 O22 2.056(6) . ?
Mo6 O3 2.277(6) . ?
Mo6 O12 2.300(6) . ?
Mo7 O36 1.700(6) . ?
Mo7 O35 1.705(6) . ?
Mo7 O16 1.881(6) . ?
Mo7 O20 2.042(6) . ?
Mo7 O10 2.266(5) . ?
Mo7 O4 2.328(6) . ?
Mo8 O38 1.681(6) . ?
Mo8 O37 1.702(6) . ?
Mo8 O17 1.874(6) . ?
Mo8 O21 2.036(6) . ?
Mo8 O6 2.282(6) . ?
Mo8 O8 2.300(5) . ?
Mo9 O39 1.692(6) . ?
Mo9 O40 1.706(6) . ?
Mo9 O14 1.873(6) . ?
Mo9 O22 2.030(6) . ?
Mo9 O12 2.282(5) . ?
Mo9 O9 2.298(6) . ?
Mo10 O41 1.688(6) . ?
Mo10 O42 1.701(6) . ?
Mo10 O16 1.879(6) . ?
Mo10 O19 2.047(6) . ?
Mo10 O11 2.280(6) . ?
Mo10 O5 2.319(6) . ?
Mo11 O43 1.690(6) . ?
Mo11 O44 1.697(6) . ?
Mo11 O17 1.883(6) . ?
Mo11 O19 2.025(6) . ?
Mo11 O5 2.269(6) . ?
Mo11 O7 2.301(5) . ?
Mo12 O45 1.693(6) . ?
Mo12 O46 1.696(6) . ?
Mo12 O14 1.887(6) . ?
Mo12 O19 2.036(6) . ?
Mo12 O7 2.258(6) . ?
Mo12 O11 2.311(6) . ?
As1 O2 1.682(5) . ?
As1 O1 1.692(5) . ?
As1 O3 1.701(6) . ?
As1 C1 1.874(9) . ?
As2 O4 1.676(6) . ?
As2 O5 1.690(6) . ?
As2 O6 1.702(6) . ?
As2 C7 1.903(9) . ?
As3 O9 1.676(6) . ?
As3 O8 1.692(6) . ?
As3 O7 1.698(6) . ?
As3 C13 1.889(9) . ?
As4 O10 1.687(5) . ?
As4 O11 1.692(6) . ?
As4 O12 1.696(5) . ?
As4 C19 1.880(9) . ?
N1 C4 1.369(13) . ?
N1 H1B 0.8800 . ?
N1 H1C 0.8800 . ?
C1 C2 1.391(13) . ?
C1 C6 1.412(12) . ?
C2 C3 1.383(13) . ?
C2 H2C 0.9500 . ?
C3 C4 1.401(13) . ?
C3 H3C 0.9500 . ?
C4 C5 1.355(14) . ?
C5 C6 1.386(13) . ?
C5 H5B 0.9500 . ?
C6 H6B 0.9500 . ?
N2 C10 1.367(11) . ?
N2 H2A 0.8800 . ?
N2 H2B 0.8800 . ?
C7 C12 1.365(13) . ?
C7 C8 1.379(11) . ?
C8 C9 1.385(12) . ?
C8 H8A 0.9500 . ?
C9 C10 1.371(13) . ?
C9 H9B 0.9500 . ?
C10 C11 1.405(13) . ?
C11 C12 1.379(13) . ?
C11 H11A 0.9500 . ?
C12 H12A 0.9500 . ?
N3 C16 1.378(11) . ?
N3 H3A 0.8800 . ?
N3 H3B 0.8800 . ?
C13 C18 1.372(12) . ?
C13 C14 1.397(12) . ?
C14 C15 1.399(12) . ?
C14 H14A 0.9500 . ?
C15 C16 1.363(13) . ?
C15 H15B 0.9500 . ?
C16 C17 1.367(12) . ?
C17 C18 1.403(12) . ?
C17 H17B 0.9500 . ?
C18 H18A 0.9500 . ?
N4 C22 1.385(11) . ?
N4 H4A 0.8800 . ?
N4 H4B 0.8800 . ?
C19 C24 1.387(11) . ?
C19 C20 1.406(12) . ?
C20 C21 1.393(12) . ?
C20 H20B 0.9500 . ?
C21 C22 1.381(13) . ?
C21 H21B 0.9500 . ?
C22 C23 1.377(13) . ?
C23 C24 1.374(12) . ?
C23 H23A 0.9500 . ?
C24 H24B 0.9500 . ?
Co1 O48 2.057(8) . ?
Co1 O49 2.065(8) . ?
Co1 O51 2.067(10) . ?
Co1 O50 2.073(10) . ?
Co1 N5 2.114(7) . ?
Co1 O47 2.119(8) . ?
O48 S1 1.532(8) . ?
S1 C26 1.707(9) . ?
S1 C25 1.713(8) . ?
C25 H25A 0.9800 . ?
C25 H25B 0.9800 . ?
C25 H25C 0.9800 . ?
C26 H26A 0.9800 . ?
C26 H26B 0.9800 . ?
C26 H26C 0.9800 . ?
O49 S2 1.543(7) . ?
S2 C28 1.733(8) . ?
S2 C27 1.733(8) . ?
C27 H27A 0.9800 . ?
C27 H27B 0.9800 . ?
C27 H27C 0.9800 . ?
C28 H28A 0.9800 . ?
C28 H28B 0.9800 . ?
C28 H28C 0.9800 . ?
O50 S3 1.489(11) . ?
S3 C30 1.695(9) . ?
S3 C29 1.724(9) . ?
C29 H29A 0.9800 . ?
C29 H29B 0.9800 . ?
C29 H29C 0.9800 . ?
C30 H30A 0.9800 . ?
C30 H30B 0.9800 . ?
C30 H30C 0.9800 . ?
O51 S4 1.517(11) . ?
S4 C32 1.730(9) . ?
S4 C31 1.743(9) . ?
C31 H31A 0.9800 . ?
C31 H31B 0.9800 . ?
C31 H31C 0.9800 . ?
C32 H32A 0.9800 . ?
C32 H32B 0.9800 . ?
C32 H32C 0.9800 . ?
N5 C37 1.330(11) . ?
N5 C33 1.370(11) . ?
C33 C34 1.376(12) . ?
C33 H33A 0.9500 . ?
C34 C35 1.420(12) . ?
C34 H34A 0.9500 . ?
C35 C36 1.390(13) . ?
C35 C43 1.431(12) . ?
C36 C37 1.382(12) . ?
C36 H36A 0.9500 . ?
C37 H37A 0.9500 . ?
C38 C39 1.348(12) . ?
C38 N6 1.372(11) . ?
C38 H38A 0.9500 . ?
C39 C40 1.370(12) . ?
C39 H39A 0.9500 . ?
C40 C41 1.400(12) . ?
C40 C44 1.464(11) . ?
C41 C42 1.362(11) . ?
C41 H41A 0.9500 . ?
C42 N6 1.338(11) . ?
C42 H42A 0.9500 . ?
C43 C44 1.316(12) . ?
C43 H43A 0.9500 . ?
C44 H44A 0.9500 . ?
N6 Co2 2.119(7) . ?
Co2 O52 2.098(6) . ?
Co2 N8 2.120(7) . ?
Co2 O53 2.121(6) . ?
Co2 O54 2.129(6) . ?
Co2 N7 2.161(8) . ?
O53 S5 1.541(6) . ?
S5 C45 1.765(9) . ?
S5 C46 1.782(9) . ?
C45 H45A 0.9800 . ?
C45 H45B 0.9800 . ?
C45 H45C 0.9800 . ?
C46 H46B 0.9800 . ?
C46 H46C 0.9800 . ?
C46 H46D 0.9800 . ?
O54 S6 1.502(7) . ?
S6 C48 1.735(8) . ?
S6 C47 1.742(8) . ?
C47 H47A 0.9800 . ?
C47 H47B 0.9800 . ?
C47 H47C 0.9800 . ?
C48 H48A 0.9800 . ?
C48 H48B 0.9800 . ?
C48 H48C 0.9800 . ?
N7 C53 1.322(13) . ?
N7 C49 1.322(12) . ?
C49 C50 1.357(14) . ?
C49 H49A 0.9500 . ?
C50 C51 1.407(14) . ?
C50 H50A 0.9500 . ?
C51 C52 1.369(13) . ?
C51 C54 1.458(14) . ?
C52 C53 1.375(14) . ?
C52 H52A 0.9500 . ?
C53 H53A 0.9500 . ?
C54 C54 1.328(19) 2_856 ?
C54 H54A 0.9500 . ?
N8 C55 1.338(10) . ?
N8 C59 1.366(11) . ?
C55 C56 1.373(12) . ?
C55 H55A 0.9500 . ?
C56 C57 1.357(12) . ?
C56 H56B 0.9500 . ?
C57 C58 1.413(12) . ?
C57 C60 1.483(12) . ?
C58 C59 1.366(12) . ?
C58 H58A 0.9500 . ?
C59 H59B 0.9500 . ?
C60 C60 1.289(16) 2_766 ?
C60 H60A 0.9500 . ?
S7 O55 1.501(9) . ?
S7 C62 1.773(12) . ?
S7 C61 1.803(14) . ?
C61 H61A 0.9800 . ?
C61 H61B 0.9800 . ?
C61 H61C 0.9800 . ?
C62 H62A 0.9800 . ?
C62 H62B 0.9800 . ?
C62 H62C 0.9800 . ?
N9 C63 1.340(14) . ?
N9 C67 1.349(13) . ?
C63 C64 1.371(16) . ?
C63 H63A 0.9500 . ?
C64 C65 1.417(14) . ?
C64 H64A 0.9500 . ?
C65 C66 1.408(14) . ?
C65 C68 1.452(14) . ?
C66 C67 1.400(14) . ?
C66 H66A 0.9500 . ?
C67 H67A 0.9500 . ?
C68 C68 1.321(19) 2_556 ?
C68 H68A 0.9500 . ?
O57 H56A 0.8501 . ?
O57 H56C 0.8498 . ?
O58 H57A 0.8501 . ?
O58 H57B 0.8498 . ?
O59 H58B 0.8499 . ?
O59 H58C 0.8497 . ?
O60 H59A 0.8501 . ?
O60 H59C 0.8500 . ?
O61 H60B 0.8501 . ?
O61 H60C 0.8498 . ?

loop_
_geom_hbond_atom_site_label_D
_geom_hbond_atom_site_label_H
_geom_hbond_atom_site_label_A
_geom_hbond_distance_DH
_geom_hbond_distance_HA
_geom_hbond_distance_DA
_geom_hbond_angle_DHA
_geom_hbond_site_symmetry_A
N1 H1B N4 0.88 2.63 3.495(12) 169.4 1_565
N1 H1C O55 0.88 2.45 3.014(13) 122.8 2_676
N2 H2A O31 0.88 2.54 3.219(11) 134.8 1_455
N2 H2A O40 0.88 2.57 3.368(11) 151.9 1_455
N2 H2B O59 0.88 2.47 3.277(12) 151.7 2_675
N3 H3A O30 0.88 2.46 3.162(10) 137.3 2_775
N3 H3A O38 0.88 2.53 3.230(11) 136.7 2_775
N4 H4A O58 0.88 2.28 3.125(11) 161.6 2_666
O57 H56A N9 0.85 2.12 2.809(12) 138.0 1_655
O57 H56C O48 0.85 2.29 3.046(10) 148.0 1_455
O57 H56C O47 0.85 2.59 3.204(11) 130.4 1_455
O58 H57A N4 0.85 2.44 3.125(11) 137.5 2_666
O58 H57B N1 0.85 2.68 3.210(12) 122.1 2_676
O58 H57B S7 0.85 3.02 3.577(9) 125.3 .
O59 H58B N2 0.85 2.54 3.277(12) 145.9 2_675
O59 H58C O37 0.85 2.13 2.975(10) 179.1 .
O60 H59A O47 0.85 1.81 2.614(13) 156.4 .
O60 H59C O61 0.85 1.99 2.79(2) 156.7 1_755
O61 H60C O60 0.85 2.21 2.79(2) 125.8 1_355
O61 H60C O40 0.85 2.48 2.948(15) 115.6 1_455

loop_
_geom_torsion_atom_site_label_1
_geom_torsion_atom_site_label_2
_geom_torsion_atom_site_label_3
_geom_torsion_atom_site_label_4
_geom_torsion
_geom_torsion_site_symmetry_1
_geom_torsion_site_symmetry_2
_geom_torsion_site_symmetry_3
_geom_torsion_site_symmetry_4
_geom_torsion_publ_flag
O2 As1 O1 Mo1 162.9(4) . . . . ?
O3 As1 O1 Mo1 45.1(5) . . . . ?
C1 As1 O1 Mo1 -75.8(5) . . . . ?
O2 As1 O1 Mo2 -41.8(5) . . . . ?
O3 As1 O1 Mo2 -159.6(4) . . . . ?
C1 As1 O1 Mo2 79.5(5) . . . . ?
O23 Mo1 O1 As1 -135.2(8) . . . . ?
O24 Mo1 O1 As1 82.2(4) . . . . ?
O18 Mo1 O1 As1 -18.9(4) . . . . ?
O20 Mo1 O1 As1 -178.5(5) . . . . ?
O10 Mo1 O1 As1 -104.8(4) . . . . ?
O23 Mo1 O1 Mo2 62.6(9) . . . . ?
O24 Mo1 O1 Mo2 -80.1(3) . . . . ?
O18 Mo1 O1 Mo2 178.8(2) . . . . ?
O20 Mo1 O1 Mo2 19.2(2) . . . . ?
O10 Mo1 O1 Mo2 93.0(2) . . . . ?
O25 Mo2 O1 As1 -82.5(5) . . . . ?
O26 Mo2 O1 As1 136.7(10) . . . . ?
O15 Mo2 O1 As1 18.4(4) . . . . ?
O20 Mo2 O1 As1 179.6(5) . . . . ?
O4 Mo2 O1 As1 103.5(4) . . . . ?
O25 Mo2 O1 Mo1 78.4(3) . . . . ?
O26 Mo2 O1 Mo1 -62.4(11) . . . . ?
O15 Mo2 O1 Mo1 179.3(3) . . . . ?
O20 Mo2 O1 Mo1 -19.5(2) . . . . ?
O4 Mo2 O1 Mo1 -95.7(2) . . . . ?
O1 As1 O2 Mo4 -163.3(4) . . . . ?
O3 As1 O2 Mo4 -42.7(5) . . . . ?
C1 As1 O2 Mo4 76.8(5) . . . . ?
O1 As1 O2 Mo3 42.5(5) . . . . ?
O3 As1 O2 Mo3 163.1(4) . . . . ?
C1 As1 O2 Mo3 -77.4(5) . . . . ?
O29 Mo4 O2 As1 -82.3(4) . . . . ?
O30 Mo4 O2 As1 143.1(8) . . . . ?
O13 Mo4 O2 As1 19.4(4) . . . . ?
O21 Mo4 O2 As1 -179.5(5) . . . . ?
O8 Mo4 O2 As1 105.8(4) . . . . ?
O29 Mo4 O2 Mo3 78.1(3) . . . . ?
O30 Mo4 O2 Mo3 -56.6(10) . . . . ?
O13 Mo4 O2 Mo3 179.8(3) . . . . ?
O21 Mo4 O2 Mo3 -19.1(2) . . . . ?
O8 Mo4 O2 Mo3 -93.8(2) . . . . ?
O27 Mo3 O2 As1 -145.9(8) . . . . ?
O28 Mo3 O2 As1 79.8(4) . . . . ?
O15 Mo3 O2 As1 -21.1(4) . . . . ?
O21 Mo3 O2 As1 180.0(5) . . . . ?
O6 Mo3 O2 As1 -104.9(4) . . . . ?
O27 Mo3 O2 Mo4 53.3(10) . . . . ?
O28 Mo3 O2 Mo4 -81.1(3) . . . . ?
O15 Mo3 O2 Mo4 178.0(3) . . . . ?
O21 Mo3 O2 Mo4 19.1(2) . . . . ?
O6 Mo3 O2 Mo4 94.2(2) . . . . ?
O2 As1 O3 Mo6 -159.9(3) . . . . ?
O1 As1 O3 Mo6 -41.7(5) . . . . ?
C1 As1 O3 Mo6 79.3(5) . . . . ?
O2 As1 O3 Mo5 39.9(5) . . . . ?
O1 As1 O3 Mo5 158.1(4) . . . . ?
C1 As1 O3 Mo5 -81.0(5) . . . . ?
O34 Mo6 O3 As1 -87.2(4) . . . . ?
O33 Mo6 O3 As1 127.2(9) . . . . ?
O18 Mo6 O3 As1 13.7(4) . . . . ?
O22 Mo6 O3 As1 175.9(4) . . . . ?
O12 Mo6 O3 As1 101.8(4) . . . . ?
O34 Mo6 O3 Mo5 78.5(3) . . . . ?
O33 Mo6 O3 Mo5 -67.1(9) . . . . ?
O18 Mo6 O3 Mo5 179.4(3) . . . . ?
O22 Mo6 O3 Mo5 -18.4(2) . . . . ?
O12 Mo6 O3 Mo5 -92.5(2) . . . . ?
O31 Mo5 O3 As1 -129.4(9) . . . . ?
O32 Mo5 O3 As1 86.3(4) . . . . ?
O13 Mo5 O3 As1 -14.5(4) . . . . ?
O22 Mo5 O3 As1 -176.7(5) . . . . ?
O9 Mo5 O3 As1 -101.4(4) . . . . ?
O31 Mo5 O3 Mo6 66.0(10) . . . . ?
O32 Mo5 O3 Mo6 -78.3(3) . . . . ?
O13 Mo5 O3 Mo6 -179.1(3) . . . . ?
O22 Mo5 O3 Mo6 18.7(2) . . . . ?
O9 Mo5 O3 Mo6 94.0(2) . . . . ?
O5 As2 O4 Mo2 162.7(3) . . . . ?
O6 As2 O4 Mo2 45.1(4) . . . . ?
C7 As2 O4 Mo2 -74.7(5) . . . . ?
O5 As2 O4 Mo7 -39.7(5) . . . . ?
O6 As2 O4 Mo7 -157.3(4) . . . . ?
C7 As2 O4 Mo7 82.9(5) . . . . ?
O25 Mo2 O4 As2 -127.0(10) . . . . ?
O26 Mo2 O4 As2 84.4(4) . . . . ?
O15 Mo2 O4 As2 -17.6(4) . . . . ?
O20 Mo2 O4 As2 -176.2(4) . . . . ?
O1 Mo2 O4 As2 -103.2(4) . . . . ?
O25 Mo2 O4 Mo7 69.1(11) . . . . ?
O26 Mo2 O4 Mo7 -79.5(3) . . . . ?
O15 Mo2 O4 Mo7 178.5(2) . . . . ?
O20 Mo2 O4 Mo7 19.85(19) . . . . ?
O1 Mo2 O4 Mo7 92.9(2) . . . . ?
O36 Mo7 O4 As2 -84.5(4) . . . . ?
O35 Mo7 O4 As2 140.5(9) . . . . ?
O16 Mo7 O4 As2 16.9(4) . . . . ?
O20 Mo7 O4 As2 177.3(5) . . . . ?
O10 Mo7 O4 As2 101.9(4) . . . . ?
O36 Mo7 O4 Mo2 78.3(3) . . . . ?
O35 Mo7 O4 Mo2 -56.7(10) . . . . ?
O16 Mo7 O4 Mo2 179.7(2) . . . . ?
O20 Mo7 O4 Mo2 -19.9(2) . . . . ?
O10 Mo7 O4 Mo2 -95.3(2) . . . . ?
O4 As2 O5 Mo11 -162.9(3) . . . . ?
O6 As2 O5 Mo11 -43.3(4) . . . . ?
C7 As2 O5 Mo11 76.5(5) . . . . ?
O4 As2 O5 Mo10 40.3(4) . . . . ?
O6 As2 O5 Mo10 159.9(3) . . . . ?
C7 As2 O5 Mo10 -80.3(5) . . . . ?
O43 Mo11 O5 As2 134.6(9) . . . . ?
O44 Mo11 O5 As2 -82.9(4) . . . . ?
O17 Mo11 O5 As2 18.4(4) . . . . ?
O19 Mo11 O5 As2 178.9(4) . . . . ?
O7 Mo11 O5 As2 104.3(4) . . . . ?
O43 Mo11 O5 Mo10 -62.7(10) . . . . ?
O44 Mo11 O5 Mo10 79.7(3) . . . . ?
O17 Mo11 O5 Mo10 -178.9(2) . . . . ?
O19 Mo11 O5 Mo10 -18.5(2) . . . . ?
O7 Mo11 O5 Mo10 -93.0(2) . . . . ?
O41 Mo10 O5 As2 -141.5(9) . . . . ?
O42 Mo10 O5 As2 82.4(4) . . . . ?
O16 Mo10 O5 As2 -18.7(4) . . . . ?
O19 Mo10 O5 As2 -179.1(4) . . . . ?
O11 Mo10 O5 As2 -103.8(4) . . . . ?
O41 Mo10 O5 Mo11 56.1(10) . . . . ?
O42 Mo10 O5 Mo11 -80.0(3) . . . . ?
O16 Mo10 O5 Mo11 178.8(2) . . . . ?
O19 Mo10 O5 Mo11 18.4(2) . . . . ?
O11 Mo10 O5 Mo11 93.8(2) . . . . ?
O4 As2 O6 Mo8 162.2(4) . . . . ?
O5 As2 O6 Mo8 44.4(4) . . . . ?
C7 As2 O6 Mo8 -77.8(5) . . . . ?
O4 As2 O6 Mo3 -43.0(4) . . . . ?
O5 As2 O6 Mo3 -160.8(3) . . . . ?
C7 As2 O6 Mo3 77.0(5) . . . . ?
O38 Mo8 O6 As2 -132.5(9) . . . . ?
O37 Mo8 O6 As2 82.3(4) . . . . ?
O17 Mo8 O6 As2 -18.8(4) . . . . ?
O21 Mo8 O6 As2 180.0(4) . . . . ?
O8 Mo8 O6 As2 -105.8(4) . . . . ?
O38 Mo8 O6 Mo3 66.9(10) . . . . ?
O37 Mo8 O6 Mo3 -78.3(3) . . . . ?
O17 Mo8 O6 Mo3 -179.4(2) . . . . ?
O21 Mo8 O6 Mo3 19.4(2) . . . . ?
O8 Mo8 O6 Mo3 93.6(2) . . . . ?
O27 Mo3 O6 As2 -85.8(4) . . . . ?
O28 Mo3 O6 As2 123.0(10) . . . . ?
O15 Mo3 O6 As2 14.4(4) . . . . ?
O21 Mo3 O6 As2 179.0(4) . . . . ?
O2 Mo3 O6 As2 104.3(4) . . . . ?
O27 Mo3 O6 Mo8 75.7(3) . . . . ?
O28 Mo3 O6 Mo8 -75.5(11) . . . . ?
O15 Mo3 O6 Mo8 175.9(2) . . . . ?
O21 Mo3 O6 Mo8 -19.4(2) . . . . ?
O2 Mo3 O6 Mo8 -94.2(2) . . . . ?
O9 As3 O7 Mo12 -48.1(4) . . . . ?
O8 As3 O7 Mo12 -166.8(3) . . . . ?
C13 As3 O7 Mo12 71.9(5) . . . . ?
O9 As3 O7 Mo11 163.5(3) . . . . ?
O8 As3 O7 Mo11 44.8(4) . . . . ?
C13 As3 O7 Mo11 -76.5(5) . . . . ?
O45 Mo12 O7 As3 -78.9(4) . . . . ?
O46 Mo12 O7 As3 140.1(9) . . . . ?
O14 Mo12 O7 As3 22.6(4) . . . . ?
O19 Mo12 O7 As3 -176.9(4) . . . . ?
O11 Mo12 O7 As3 108.1(4) . . . . ?
O45 Mo12 O7 Mo11 77.5(3) . . . . ?
O46 Mo12 O7 Mo11 -63.4(10) . . . . ?
O14 Mo12 O7 Mo11 179.0(2) . . . . ?
O19 Mo12 O7 Mo11 -20.5(2) . . . . ?
O11 Mo12 O7 Mo11 -95.5(2) . . . . ?
O43 Mo11 O7 As3 80.0(4) . . . . ?
O44 Mo11 O7 As3 -136.0(9) . . . . ?
O17 Mo11 O7 As3 -20.6(4) . . . . ?
O19 Mo11 O7 As3 176.6(4) . . . . ?
O5 Mo11 O7 As3 -107.8(4) . . . . ?
O43 Mo11 O7 Mo12 -75.9(3) . . . . ?
O44 Mo11 O7 Mo12 68.0(11) . . . . ?
O17 Mo11 O7 Mo12 -176.5(2) . . . . ?
O19 Mo11 O7 Mo12 20.7(2) . . . . ?
O5 Mo11 O7 Mo12 96.2(2) . . . . ?
O9 As3 O8 Mo4 38.2(5) . . . . ?
O7 As3 O8 Mo4 156.4(4) . . . . ?
C13 As3 O8 Mo4 -83.3(5) . . . . ?
O9 As3 O8 Mo8 -159.0(3) . . . . ?
O7 As3 O8 Mo8 -40.9(4) . . . . ?
C13 As3 O8 Mo8 79.4(5) . . . . ?
O29 Mo4 O8 As3 -131.2(9) . . . . ?
O30 Mo4 O8 As3 89.1(4) . . . . ?
O13 Mo4 O8 As3 -13.1(4) . . . . ?
O21 Mo4 O8 As3 -174.9(5) . . . . ?
O2 Mo4 O8 As3 -100.1(4) . . . . ?
O29 Mo4 O8 Mo8 61.9(10) . . . . ?
O30 Mo4 O8 Mo8 -77.8(2) . . . . ?
O13 Mo4 O8 Mo8 180.0(2) . . . . ?
O21 Mo4 O8 Mo8 18.2(2) . . . . ?
O2 Mo4 O8 Mo8 93.0(2) . . . . ?
O38 Mo8 O8 As3 -87.4(4) . . . . ?
O37 Mo8 O8 As3 138.9(10) . . . . ?
O17 Mo8 O8 As3 14.9(4) . . . . ?
O21 Mo8 O8 As3 174.6(4) . . . . ?
O6 Mo8 O8 As3 99.5(4) . . . . ?
O38 Mo8 O8 Mo4 79.8(3) . . . . ?
O37 Mo8 O8 Mo4 -53.9(12) . . . . ?
O17 Mo8 O8 Mo4 -177.9(2) . . . . ?
O21 Mo8 O8 Mo4 -18.2(2) . . . . ?
O6 Mo8 O8 Mo4 -93.3(2) . . . . ?
O8 As3 O9 Mo5 -41.9(4) . . . . ?
O7 As3 O9 Mo5 -160.5(3) . . . . ?
C13 As3 O9 Mo5 80.1(5) . . . . ?
O8 As3 O9 Mo9 162.7(3) . . . . ?
O7 As3 O9 Mo9 44.2(4) . . . . ?
C13 As3 O9 Mo9 -75.2(5) . . . . ?
O31 Mo5 O9 As3 -82.5(4) . . . . ?
O32 Mo5 O9 As3 137.0(9) . . . . ?
O13 Mo5 O9 As3 19.2(4) . . . . ?
O22 Mo5 O9 As3 178.7(4) . . . . ?
O3 Mo5 O9 As3 104.3(4) . . . . ?
O31 Mo5 O9 Mo9 79.1(3) . . . . ?
O32 Mo5 O9 Mo9 -61.3(10) . . . . ?
O13 Mo5 O9 Mo9 -179.2(2) . . . . ?
O22 Mo5 O9 Mo9 -19.7(2) . . . . ?
O3 Mo5 O9 Mo9 -94.1(2) . . . . ?
O39 Mo9 O9 As3 -127.3(10) . . . . ?
O40 Mo9 O9 As3 85.7(4) . . . . ?
O14 Mo9 O9 As3 -16.3(4) . . . . ?
O22 Mo9 O9 As3 -178.6(4) . . . . ?
O12 Mo9 O9 As3 -103.6(4) . . . . ?
O39 Mo9 O9 Mo5 71.1(10) . . . . ?
O40 Mo9 O9 Mo5 -75.9(3) . . . . ?
O14 Mo9 O9 Mo5 -177.9(2) . . . . ?
O22 Mo9 O9 Mo5 19.75(19) . . . . ?
O12 Mo9 O9 Mo5 94.8(2) . . . . ?
O11 As4 O10 Mo7 42.4(5) . . . . ?
O12 As4 O10 Mo7 161.0(4) . . . . ?
C19 As4 O10 Mo7 -78.6(5) . . . . ?
O11 As4 O10 Mo1 -157.2(4) . . . . ?
O12 As4 O10 Mo1 -38.6(5) . . . . ?
C19 As4 O10 Mo1 81.8(5) . . . . ?
O36 Mo7 O10 As4 -128.3(9) . . . . ?
O35 Mo7 O10 As4 86.9(4) . . . . ?
O16 Mo7 O10 As4 -16.0(4) . . . . ?
O20 Mo7 O10 As4 -176.1(4) . . . . ?
O4 Mo7 O10 As4 -102.2(4) . . . . ?
O36 Mo7 O10 Mo1 66.2(10) . . . . ?
O35 Mo7 O10 Mo1 -78.6(3) . . . . ?
O16 Mo7 O10 Mo1 178.5(2) . . . . ?
O20 Mo7 O10 Mo1 18.4(2) . . . . ?
O4 Mo7 O10 Mo1 92.3(2) . . . . ?
O23 Mo1 O10 As4 -87.9(4) . . . . ?
O24 Mo1 O10 As4 133.5(10) . . . . ?
O18 Mo1 O10 As4 14.4(4) . . . . ?
O20 Mo1 O10 As4 176.0(5) . . . . ?
O1 Mo1 O10 As4 100.6(4) . . . . ?
O23 Mo1 O10 Mo7 77.4(3) . . . . ?
O24 Mo1 O10 Mo7 -61.2(11) . . . . ?
O18 Mo1 O10 Mo7 179.8(2) . . . . ?
O20 Mo1 O10 Mo7 -18.7(2) . . . . ?
O1 Mo1 O10 Mo7 -94.1(2) . . . . ?
O10 As4 O11 Mo10 -42.3(5) . . . . ?
O12 As4 O11 Mo10 -161.5(4) . . . . ?
C19 As4 O11 Mo10 77.9(5) . . . . ?
O10 As4 O11 Mo12 160.6(4) . . . . ?
O12 As4 O11 Mo12 41.4(5) . . . . ?
C19 As4 O11 Mo12 -79.2(5) . . . . ?
O41 Mo10 O11 As4 -85.2(4) . . . . ?
O42 Mo10 O11 As4 128.4(9) . . . . ?
O16 Mo10 O11 As4 16.3(4) . . . . ?
O19 Mo10 O11 As4 177.8(5) . . . . ?
O5 Mo10 O11 As4 104.2(4) . . . . ?
O41 Mo10 O11 Mo12 77.9(3) . . . . ?
O42 Mo10 O11 Mo12 -68.5(11) . . . . ?
O16 Mo10 O11 Mo12 179.4(2) . . . . ?
O19 Mo10 O11 Mo12 -19.1(2) . . . . ?
O5 Mo10 O11 Mo12 -92.7(2) . . . . ?
O45 Mo12 O11 As4 -130.5(9) . . . . ?
O46 Mo12 O11 As4 85.3(4) . . . . ?
O14 Mo12 O11 As4 -16.1(4) . . . . ?
O19 Mo12 O11 As4 -178.2(5) . . . . ?
O7 Mo12 O11 As4 -102.8(4) . . . . ?
O45 Mo12 O11 Mo10 66.9(10) . . . . ?
O46 Mo12 O11 Mo10 -77.3(3) . . . . ?
O14 Mo12 O11 Mo10 -178.7(3) . . . . ?
O19 Mo12 O11 Mo10 19.2(2) . . . . ?
O7 Mo12 O11 Mo10 94.7(2) . . . . ?
O10 As4 O12 Mo9 -163.2(3) . . . . ?
O11 As4 O12 Mo9 -43.8(5) . . . . ?
C19 As4 O12 Mo9 77.0(5) . . . . ?
O10 As4 O12 Mo6 42.0(5) . . . . ?
O11 As4 O12 Mo6 161.4(4) . . . . ?
C19 As4 O12 Mo6 -77.8(5) . . . . ?
O39 Mo9 O12 As4 -80.9(4) . . . . ?
O40 Mo9 O12 As4 140.1(8) . . . . ?
O14 Mo9 O12 As4 20.3(4) . . . . ?
O22 Mo9 O12 As4 -179.7(5) . . . . ?
O9 Mo9 O12 As4 104.9(4) . . . . ?
O39 Mo9 O12 Mo6 80.0(3) . . . . ?
O40 Mo9 O12 Mo6 -59.0(9) . . . . ?
O14 Mo9 O12 Mo6 -178.8(3) . . . . ?
O22 Mo9 O12 Mo6 -18.8(2) . . . . ?
O9 Mo9 O12 Mo6 -94.1(2) . . . . ?
O34 Mo6 O12 As4 -142.1(9) . . . . ?
O33 Mo6 O12 As4 81.1(4) . . . . ?
O18 Mo6 O12 As4 -20.0(4) . . . . ?
O22 Mo6 O12 As4 179.6(5) . . . . ?
O3 Mo6 O12 As4 -105.5(4) . . . . ?
O34 Mo6 O12 Mo9 56.9(10) . . . . ?
O33 Mo6 O12 Mo9 -79.8(3) . . . . ?
O18 Mo6 O12 Mo9 179.0(2) . . . . ?
O22 Mo6 O12 Mo9 18.7(2) . . . . ?
O3 Mo6 O12 Mo9 93.6(2) . . . . ?
O29 Mo4 O13 Mo5 126.9(10) . . . . ?
O30 Mo4 O13 Mo5 -127.4(10) . . . . ?
O21 Mo4 O13 Mo5 -0.5(14) . . . . ?
O8 Mo4 O13 Mo5 -38.8(10) . . . . ?
O2 Mo4 O13 Mo5 39.6(10) . . . . ?
O31 Mo5 O13 Mo4 125.2(10) . . . . ?
O32 Mo5 O13 Mo4 -130.4(10) . . . . ?
O22 Mo5 O13 Mo4 -5.5(14) . . . . ?
O9 Mo5 O13 Mo4 36.7(10) . . . . ?
O3 Mo5 O13 Mo4 -41.3(10) . . . . ?
O39 Mo9 O14 Mo12 124.7(11) . . . . ?
O40 Mo9 O14 Mo12 -129.3(11) . . . . ?
O22 Mo9 O14 Mo12 -5.3(15) . . . . ?
O12 Mo9 O14 Mo12 36.3(11) . . . . ?
O9 Mo9 O14 Mo12 -41.4(11) . . . . ?
O45 Mo12 O14 Mo9 128.1(11) . . . . ?
O46 Mo12 O14 Mo9 -127.3(11) . . . . ?
O19 Mo12 O14 Mo9 -1.3(15) . . . . ?
O7 Mo12 O14 Mo9 38.9(11) . . . . ?
O11 Mo12 O14 Mo9 -37.8(11) . . . . ?
O27 Mo3 O15 Mo2 143.1(11) . . . . ?
O28 Mo3 O15 Mo2 -111.7(11) . . . . ?
O21 Mo3 O15 Mo2 22.0(15) . . . . ?
O6 Mo3 O15 Mo2 54.0(11) . . . . ?
O2 Mo3 O15 Mo2 -24.0(11) . . . . ?
O25 Mo2 O15 Mo3 112.7(11) . . . . ?
O26 Mo2 O15 Mo3 -142.5(11) . . . . ?
O20 Mo2 O15 Mo3 -10.8(15) . . . . ?
O4 Mo2 O15 Mo3 -53.1(11) . . . . ?
O1 Mo2 O15 Mo3 25.1(11) . . . . ?
O36 Mo7 O16 Mo10 118.1(10) . . . . ?
O35 Mo7 O16 Mo10 -136.7(10) . . . . ?
O20 Mo7 O16 Mo10 -8.1(14) . . . . ?
O10 Mo7 O16 Mo10 -48.2(10) . . . . ?
O4 Mo7 O16 Mo10 30.8(10) . . . . ?
O41 Mo10 O16 Mo7 136.7(10) . . . . ?
O42 Mo10 O16 Mo7 -117.7(10) . . . . ?
O19 Mo10 O16 Mo7 10.0(14) . . . . ?
O11 Mo10 O16 Mo7 47.9(10) . . . . ?
O5 Mo10 O16 Mo7 -30.0(10) . . . . ?
O38 Mo8 O17 Mo11 126.6(11) . . . . ?
O37 Mo8 O17 Mo11 -129.4(11) . . . . ?
O21 Mo8 O17 Mo11 -1.1(15) . . . . ?
O6 Mo8 O17 Mo11 -38.9(11) . . . . ?
O8 Mo8 O17 Mo11 39.8(11) . . . . ?
O43 Mo11 O17 Mo8 -126.6(11) . . . . ?
O44 Mo11 O17 Mo8 128.1(11) . . . . ?
O19 Mo11 O17 Mo8 -2.2(15) . . . . ?
O5 Mo11 O17 Mo8 39.1(11) . . . . ?
O7 Mo11 O17 Mo8 -37.6(11) . . . . ?
O34 Mo6 O18 Mo1 134.7(11) . . . . ?
O33 Mo6 O18 Mo1 -119.4(11) . . . . ?
O22 Mo6 O18 Mo1 9.0(15) . . . . ?
O3 Mo6 O18 Mo1 46.1(11) . . . . ?
O12 Mo6 O18 Mo1 -32.2(11) . . . . ?
O23 Mo1 O18 Mo6 120.2(11) . . . . ?
O24 Mo1 O18 Mo6 -134.2(11) . . . . ?
O20 Mo1 O18 Mo6 -2.5(15) . . . . ?
O1 Mo1 O18 Mo6 -44.2(11) . . . . ?
O10 Mo1 O18 Mo6 34.3(11) . . . . ?
O43 Mo11 O19 Mo12 62.9(3) . . . . ?
O44 Mo11 O19 Mo12 166.6(3) . . . . ?
O17 Mo11 O19 Mo12 -62.5(6) . . . . ?
O5 Mo11 O19 Mo12 -106.2(3) . . . . ?
O7 Mo11 O19 Mo12 -24.9(2) . . . . ?
O43 Mo11 O19 Mo10 -168.0(3) . . . . ?
O44 Mo11 O19 Mo10 -64.3(3) . . . . ?
O17 Mo11 O19 Mo10 66.7(6) . . . . ?
O5 Mo11 O19 Mo10 23.0(2) . . . . ?
O7 Mo11 O19 Mo10 104.2(3) . . . . ?
O45 Mo12 O19 Mo11 -62.3(3) . . . . ?
O46 Mo12 O19 Mo11 -165.1(3) . . . . ?
O14 Mo12 O19 Mo11 67.9(6) . . . . ?
O7 Mo12 O19 Mo11 25.3(2) . . . . ?
O11 Mo12 O19 Mo11 106.4(3) . . . . ?
O45 Mo12 O19 Mo10 167.9(3) . . . . ?
O46 Mo12 O19 Mo10 65.2(3) . . . . ?
O14 Mo12 O19 Mo10 -61.8(6) . . . . ?
O7 Mo12 O19 Mo10 -104.4(3) . . . . ?
O11 Mo12 O19 Mo10 -23.3(2) . . . . ?
O41 Mo10 O19 Mo11 166.9(3) . . . . ?
O42 Mo10 O19 Mo11 63.0(3) . . . . ?
O16 Mo10 O19 Mo11 -65.4(6) . . . . ?
O11 Mo10 O19 Mo11 -105.3(3) . . . . ?
O5 Mo10 O19 Mo11 -22.6(2) . . . . ?
O41 Mo10 O19 Mo12 -64.2(3) . . . . ?
O42 Mo10 O19 Mo12 -168.0(3) . . . . ?
O16 Mo10 O19 Mo12 63.5(6) . . . . ?
O11 Mo10 O19 Mo12 23.6(3) . . . . ?
O5 Mo10 O19 Mo12 106.3(3) . . . . ?
O25 Mo2 O20 Mo1 -62.4(3) . . . . ?
O26 Mo2 O20 Mo1 -165.8(3) . . . . ?
O15 Mo2 O20 Mo1 62.0(6) . . . . ?
O4 Mo2 O20 Mo1 106.3(3) . . . . ?
O1 Mo2 O20 Mo1 23.8(2) . . . . ?
O25 Mo2 O20 Mo7 166.6(3) . . . . ?
O26 Mo2 O20 Mo7 63.2(3) . . . . ?
O15 Mo2 O20 Mo7 -69.0(5) . . . . ?
O4 Mo2 O20 Mo7 -24.7(2) . . . . ?
O1 Mo2 O20 Mo7 -107.2(3) . . . . ?
O23 Mo1 O20 Mo2 167.1(3) . . . . ?
O24 Mo1 O20 Mo2 63.5(3) . . . . ?
O18 Mo1 O20 Mo2 -68.6(6) . . . . ?
O1 Mo1 O20 Mo2 -24.5(3) . . . . ?
O10 Mo1 O20 Mo2 -107.7(3) . . . . ?
O23 Mo1 O20 Mo7 -62.5(3) . . . . ?
O24 Mo1 O20 Mo7 -166.1(3) . . . . ?
O18 Mo1 O20 Mo7 61.8(6) . . . . ?
O1 Mo1 O20 Mo7 105.9(3) . . . . ?
O10 Mo1 O20 Mo7 22.7(2) . . . . ?
O36 Mo7 O20 Mo2 -61.5(3) . . . . ?
O35 Mo7 O20 Mo2 -164.5(3) . . . . ?
O16 Mo7 O20 Mo2 65.6(5) . . . . ?
O10 Mo7 O20 Mo2 107.7(3) . . . . ?
O4 Mo7 O20 Mo2 24.2(2) . . . . ?
O36 Mo7 O20 Mo1 167.4(3) . . . . ?
O35 Mo7 O20 Mo1 64.4(3) . . . . ?
O16 Mo7 O20 Mo1 -65.5(5) . . . . ?
O10 Mo7 O20 Mo1 -23.4(2) . . . . ?
O4 Mo7 O20 Mo1 -106.9(3) . . . . ?
O29 Mo4 O21 Mo8 168.5(3) . . . . ?
O30 Mo4 O21 Mo8 65.2(3) . . . . ?
O13 Mo4 O21 Mo8 -63.1(6) . . . . ?
O8 Mo4 O21 Mo8 -22.5(2) . . . . ?
O2 Mo4 O21 Mo8 -105.5(3) . . . . ?
O29 Mo4 O21 Mo3 -62.5(3) . . . . ?
O30 Mo4 O21 Mo3 -165.8(3) . . . . ?
O13 Mo4 O21 Mo3 65.9(6) . . . . ?
O8 Mo4 O21 Mo3 106.5(3) . . . . ?
O2 Mo4 O21 Mo3 23.5(2) . . . . ?
O38 Mo8 O21 Mo4 -62.9(3) . . . . ?
O37 Mo8 O21 Mo4 -165.1(3) . . . . ?
O17 Mo8 O21 Mo4 65.9(6) . . . . ?
O6 Mo8 O21 Mo4 105.7(3) . . . . ?
O8 Mo8 O21 Mo4 22.4(2) . . . . ?
O38 Mo8 O21 Mo3 167.8(3) . . . . ?
O37 Mo8 O21 Mo3 65.6(3) . . . . ?
O17 Mo8 O21 Mo3 -63.4(6) . . . . ?
O6 Mo8 O21 Mo3 -23.6(2) . . . . ?
O8 Mo8 O21 Mo3 -106.9(3) . . . . ?
O27 Mo3 O21 Mo4 165.2(3) . . . . ?
O28 Mo3 O21 Mo4 61.4(3) . . . . ?
O15 Mo3 O21 Mo4 -72.6(6) . . . . ?
O6 Mo3 O21 Mo4 -106.1(3) . . . . ?
O2 Mo3 O21 Mo4 -23.5(2) . . . . ?
O27 Mo3 O21 Mo8 -65.1(3) . . . . ?
O28 Mo3 O21 Mo8 -168.8(3) . . . . ?
O15 Mo3 O21 Mo8 57.2(6) . . . . ?
O6 Mo3 O21 Mo8 23.6(2) . . . . ?
O2 Mo3 O21 Mo8 106.3(3) . . . . ?
O39 Mo9 O22 Mo5 167.3(3) . . . . ?
O40 Mo9 O22 Mo5 63.4(3) . . . . ?
O14 Mo9 O22 Mo5 -62.0(6) . . . . ?
O12 Mo9 O22 Mo5 -106.1(3) . . . . ?
O9 Mo9 O22 Mo5 -24.1(2) . . . . ?
O39 Mo9 O22 Mo6 -63.6(3) . . . . ?
O40 Mo9 O22 Mo6 -167.6(3) . . . . ?
O14 Mo9 O22 Mo6 67.0(6) . . . . ?
O12 Mo9 O22 Mo6 22.9(2) . . . . ?
O9 Mo9 O22 Mo6 105.0(3) . . . . ?
O31 Mo5 O22 Mo9 -62.5(3) . . . . ?
O32 Mo5 O22 Mo9 -165.3(3) . . . . ?
O13 Mo5 O22 Mo9 68.9(6) . . . . ?
O9 Mo5 O22 Mo9 24.2(2) . . . . ?
O3 Mo5 O22 Mo9 106.7(3) . . . . ?
O31 Mo5 O22 Mo6 168.3(3) . . . . ?
O32 Mo5 O22 Mo6 65.5(3) . . . . ?
O13 Mo5 O22 Mo6 -60.2(6) . . . . ?
O9 Mo5 O22 Mo6 -104.9(3) . . . . ?
O3 Mo5 O22 Mo6 -22.5(2) . . . . ?
O34 Mo6 O22 Mo9 166.6(3) . . . . ?
O33 Mo6 O22 Mo9 62.3(3) . . . . ?
O18 Mo6 O22 Mo9 -66.8(6) . . . . ?
O3 Mo6 O22 Mo9 -105.9(3) . . . . ?
O12 Mo6 O22 Mo9 -22.9(2) . . . . ?
O34 Mo6 O22 Mo5 -64.7(3) . . . . ?
O33 Mo6 O22 Mo5 -169.0(3) . . . . ?
O18 Mo6 O22 Mo5 61.9(6) . . . . ?
O3 Mo6 O22 Mo5 22.8(2) . . . . ?
O12 Mo6 O22 Mo5 105.8(3) . . . . ?
O2 As1 C1 C2 95.8(9) . . . . ?
O1 As1 C1 C2 -23.4(9) . . . . ?
O3 As1 C1 C2 -145.9(8) . . . . ?
O2 As1 C1 C6 -81.9(8) . . . . ?
O1 As1 C1 C6 159.0(7) . . . . ?
O3 As1 C1 C6 36.5(8) . . . . ?
C6 C1 C2 C3 3.2(16) . . . . ?
As1 C1 C2 C3 -174.5(9) . . . . ?
C1 C2 C3 C4 -2.1(18) . . . . ?
C2 C3 C4 C5 -0.6(17) . . . . ?
C2 C3 C4 N1 178.8(11) . . . . ?
N1 C4 C5 C6 -177.3(10) . . . . ?
C3 C4 C5 C6 2.1(17) . . . . ?
C4 C5 C6 C1 -1.0(16) . . . . ?
C2 C1 C6 C5 -1.7(14) . . . . ?
As1 C1 C6 C5 176.1(8) . . . . ?
O4 As2 C7 C12 168.5(8) . . . . ?
O5 As2 C7 C12 -71.6(9) . . . . ?
O6 As2 C7 C12 47.6(10) . . . . ?
O4 As2 C7 C8 -11.9(9) . . . . ?
O5 As2 C7 C8 108.0(8) . . . . ?
O6 As2 C7 C8 -132.8(8) . . . . ?
C12 C7 C8 C9 -0.8(15) . . . . ?
As2 C7 C8 C9 179.5(7) . . . . ?
C7 C8 C9 C10 1.1(16) . . . . ?
C8 C9 C10 N2 179.3(10) . . . . ?
C8 C9 C10 C11 -2.3(17) . . . . ?
N2 C10 C11 C12 -178.3(11) . . . . ?
C9 C10 C11 C12 3.3(17) . . . . ?
C8 C7 C12 C11 2.0(18) . . . . ?
As2 C7 C12 C11 -178.4(9) . . . . ?
C10 C11 C12 C7 -3.2(18) . . . . ?
O9 As3 C13 C18 60.7(9) . . . . ?
O8 As3 C13 C18 -178.3(7) . . . . ?
O7 As3 C13 C18 -58.2(9) . . . . ?
O9 As3 C13 C14 -123.9(7) . . . . ?
O8 As3 C13 C14 -2.8(9) . . . . ?
O7 As3 C13 C14 117.3(8) . . . . ?
C18 C13 C14 C15 -3.1(15) . . . . ?
As3 C13 C14 C15 -178.7(8) . . . . ?
C13 C14 C15 C16 2.4(17) . . . . ?
C14 C15 C16 C17 -1.1(17) . . . . ?
C14 C15 C16 N3 -179.1(10) . . . . ?
C15 C16 C17 C18 0.5(16) . . . . ?
N3 C16 C17 C18 178.5(9) . . . . ?
C14 C13 C18 C17 2.4(14) . . . . ?
As3 C13 C18 C17 177.9(7) . . . . ?
C16 C17 C18 C13 -1.2(16) . . . . ?
O10 As4 C19 C24 -4.3(8) . . . . ?
O11 As4 C19 C24 -124.8(7) . . . . ?
O12 As4 C19 C24 115.7(7) . . . . ?
O10 As4 C19 C20 175.7(7) . . . . ?
O11 As4 C19 C20 55.2(8) . . . . ?
O12 As4 C19 C20 -64.4(8) . . . . ?
C24 C19 C20 C21 -2.4(13) . . . . ?
As4 C19 C20 C21 177.6(7) . . . . ?
C19 C20 C21 C22 2.3(14) . . . . ?
C20 C21 C22 C23 -1.4(14) . . . . ?
C20 C21 C22 N4 -179.9(8) . . . . ?
C21 C22 C23 C24 0.6(15) . . . . ?
N4 C22 C23 C24 179.2(8) . . . . ?
C22 C23 C24 C19 -0.8(14) . . . . ?
C20 C19 C24 C23 1.7(13) . . . . ?
As4 C19 C24 C23 -178.3(7) . . . . ?
O49 Co1 O48 S1 71.0(6) . . . . ?
O51 Co1 O48 S1 172(7) . . . . ?
O50 Co1 O48 S1 -17.5(6) . . . . ?
N5 Co1 O48 S1 163.0(6) . . . . ?
O47 Co1 O48 S1 -103.0(6) . . . . ?
Co1 O48 S1 C26 -111.8(9) . . . . ?
Co1 O48 S1 C25 147.0(6) . . . . ?
O48 Co1 O49 S2 122.2(5) . . . . ?
O51 Co1 O49 S2 -54.9(5) . . . . ?
O50 Co1 O49 S2 -144.7(6) . . . . ?
N5 Co1 O49 S2 39.2(5) . . . . ?
O47 Co1 O49 S2 -132(3) . . . . ?
Co1 O49 S2 C28 102.0(7) . . . . ?
Co1 O49 S2 C27 -154.3(6) . . . . ?
O48 Co1 O50 S3 106.8(11) . . . . ?
O49 Co1 O50 S3 13.3(11) . . . . ?
O51 Co1 O50 S3 -73.6(12) . . . . ?
N5 Co1 O50 S3 113(5) . . . . ?
O47 Co1 O50 S3 -165.4(12) . . . . ?
Co1 O50 S3 C30 52.1(15) . . . . ?
Co1 O50 S3 C29 -60.7(16) . . . . ?
O48 Co1 O51 S4 59(8) . . . . ?
O49 Co1 O51 S4 159.6(8) . . . . ?
O50 Co1 O51 S4 -112.1(9) . . . . ?
N5 Co1 O51 S4 67.4(9) . . . . ?
O47 Co1 O51 S4 -26.5(8) . . . . ?
Co1 O51 S4 C32 115.1(10) . . . . ?
Co1 O51 S4 C31 -129.0(10) . . . . ?
O48 Co1 N5 C37 137.7(8) . . . . ?
O49 Co1 N5 C37 -129.0(8) . . . . ?
O51 Co1 N5 C37 -41.9(8) . . . . ?
O50 Co1 N5 C37 131(5) . . . . ?
O47 Co1 N5 C37 50.1(8) . . . . ?
O48 Co1 N5 C33 -50.0(7) . . . . ?
O49 Co1 N5 C33 43.3(7) . . . . ?
O51 Co1 N5 C33 130.4(7) . . . . ?
O50 Co1 N5 C33 -57(6) . . . . ?
O47 Co1 N5 C33 -137.6(7) . . . . ?
C37 N5 C33 C34 1.6(13) . . . . ?
Co1 N5 C33 C34 -171.4(7) . . . . ?
N5 C33 C34 C35 -1.9(14) . . . . ?
C33 C34 C35 C36 0.9(13) . . . . ?
C33 C34 C35 C43 178.4(8) . . . . ?
C34 C35 C36 C37 0.4(13) . . . . ?
C43 C35 C36 C37 -177.2(9) . . . . ?
C33 N5 C37 C36 -0.3(15) . . . . ?
Co1 N5 C37 C36 172.3(7) . . . . ?
C35 C36 C37 N5 -0.7(16) . . . . ?
N6 C38 C39 C40 0.5(16) . . . . ?
C38 C39 C40 C41 -1.5(14) . . . . ?
C38 C39 C40 C44 -177.0(9) . . . . ?
C39 C40 C41 C42 1.2(14) . . . . ?
C44 C40 C41 C42 177.0(8) . . . . ?
C40 C41 C42 N6 0.2(14) . . . . ?
C36 C35 C43 C44 -20.5(15) . . . . ?
C34 C35 C43 C44 162.2(10) . . . . ?
C35 C43 C44 C40 176.4(8) . . . . ?
C39 C40 C44 C43 -5.2(15) . . . . ?
C41 C40 C44 C43 179.4(10) . . . . ?
C41 C42 N6 C38 -1.2(13) . . . . ?
C41 C42 N6 Co2 -177.2(7) . . . . ?
C39 C38 N6 C42 0.9(14) . . . . ?
C39 C38 N6 Co2 176.8(7) . . . . ?
C42 N6 Co2 O52 131.7(7) . . . . ?
C38 N6 Co2 O52 -44.0(8) . . . . ?
C42 N6 Co2 N8 24(16) . . . . ?
C38 N6 Co2 N8 -152(16) . . . . ?
C42 N6 Co2 O53 -43.8(7) . . . . ?
C38 N6 Co2 O53 140.5(7) . . . . ?
C42 N6 Co2 O54 39.5(7) . . . . ?
C38 N6 Co2 O54 -136.1(8) . . . . ?
C42 N6 Co2 N7 -135.4(7) . . . . ?
C38 N6 Co2 N7 49.0(8) . . . . ?
O52 Co2 O53 S5 37(3) . . . . ?
N6 Co2 O53 S5 135.9(4) . . . . ?
N8 Co2 O53 S5 -43.1(4) . . . . ?
O54 Co2 O53 S5 49.1(4) . . . . ?
N7 Co2 O53 S5 -136.1(4) . . . . ?
Co2 O53 S5 C45 145.0(4) . . . . ?
Co2 O53 S5 C46 -110.8(4) . . . . ?
O52 Co2 O54 S6 13.3(5) . . . . ?
N6 Co2 O54 S6 103.4(5) . . . . ?
N8 Co2 O54 S6 -76.9(5) . . . . ?
O53 Co2 O54 S6 -165.8(5) . . . . ?
N7 Co2 O54 S6 149(2) . . . . ?
Co2 O54 S6 C48 -113.5(7) . . . . ?
Co2 O54 S6 C47 142.2(7) . . . . ?
O52 Co2 N7 C53 -8.4(8) . . . . ?
N6 Co2 N7 C53 -98.6(8) . . . . ?
N8 Co2 N7 C53 81.8(8) . . . . ?
O53 Co2 N7 C53 171.0(8) . . . . ?
O54 Co2 N7 C53 -144(2) . . . . ?
O52 Co2 N7 C49 160.8(8) . . . . ?
N6 Co2 N7 C49 70.7(8) . . . . ?
N8 Co2 N7 C49 -108.9(8) . . . . ?
O53 Co2 N7 C49 -19.7(8) . . . . ?
O54 Co2 N7 C49 26(3) . . . . ?
C53 N7 C49 C50 -0.3(17) . . . . ?
Co2 N7 C49 C50 -170.3(9) . . . . ?
N7 C49 C50 C51 1.9(18) . . . . ?
C49 C50 C51 C52 -0.9(15) . . . . ?
C49 C50 C51 C54 177.2(10) . . . . ?
C50 C51 C52 C53 -1.4(16) . . . . ?
C54 C51 C52 C53 -179.3(10) . . . . ?
C49 N7 C53 C52 -2.2(16) . . . . ?
Co2 N7 C53 C52 167.9(9) . . . . ?
C51 C52 C53 N7 3.2(19) . . . . ?
C52 C51 C54 C54 -2(2) . . . 2_856 ?
C50 C51 C54 C54 179.8(13) . . . 2_856 ?
O52 Co2 N8 C55 -69.8(7) . . . . ?
N6 Co2 N8 C55 38(16) . . . . ?
O53 Co2 N8 C55 105.7(7) . . . . ?
O54 Co2 N8 C55 22.4(7) . . . . ?
N7 Co2 N8 C55 -162.8(7) . . . . ?
O52 Co2 N8 C59 128.1(7) . . . . ?
N6 Co2 N8 C59 -124(16) . . . . ?
O53 Co2 N8 C59 -56.5(7) . . . . ?
O54 Co2 N8 C59 -139.8(7) . . . . ?
N7 Co2 N8 C59 35.1(7) . . . . ?
C59 N8 C55 C56 4.0(13) . . . . ?
Co2 N8 C55 C56 -158.7(7) . . . . ?
N8 C55 C56 C57 -3.0(15) . . . . ?
C55 C56 C57 C58 -0.4(14) . . . . ?
C55 C56 C57 C60 -179.0(8) . . . . ?
C56 C57 C58 C59 2.3(13) . . . . ?
C60 C57 C58 C59 -179.0(9) . . . . ?
C57 C58 C59 N8 -1.2(15) . . . . ?
C55 N8 C59 C58 -1.9(13) . . . . ?
Co2 N8 C59 C58 162.0(8) . . . . ?
C56 C57 C60 C60 173.7(12) . . . 2_766 ?
C58 C57 C60 C60 -4.9(18) . . . 2_766 ?
C67 N9 C63 C64 -5(2) . . . . ?
N9 C63 C64 C65 4(2) . . . . ?
C63 C64 C65 C66 -0.7(19) . . . . ?
C63 C64 C65 C68 -179.3(12) . . . . ?
C64 C65 C66 C67 -1.4(17) . . . . ?
C68 C65 C66 C67 177.1(11) . . . . ?
C63 N9 C67 C66 2.3(17) . . . . ?
C65 C66 C67 N9 0.7(18) . . . . ?
C66 C65 C68 C68 -5(2) . . . 2_556 ?
C64 C65 C68 C68 173.7(16) . . . 2_556 ?
